data_7026582
loop_
_publ_author_name
'Cousins, David M.'
'Davidson, Matthew G.'
'Garc\'ia-Viv\'o, Daniel'
'Mahon, Mary F.'

_publ_section_title
;
 Structural diversity in polyamine Lewis base stabilised lithium
 aryloxides.
;
_journal_issue 35
_journal_name_full 'Dalton transactions (Cambridge, England : 2003)'
_journal_page_first 8203
_journal_page_last 8209
_journal_paper_doi 10.1039/c0dt00522c
_journal_volume 39
_journal_year 2010
_chemical_formula_sum 'C21 H39 Li N2 O'
_chemical_formula_weight 342.48
_chemical_name_systematic
;
?
;
_space_group_IT_number 4
_symmetry_cell_setting monoclinic
_symmetry_space_group_name_Hall 'P 2yb'
_symmetry_space_group_name_H-M 'P 1 21 1'
_atom_sites_solution_hydrogens geom
_atom_sites_solution_primary direct
_atom_sites_solution_secondary difmap
_audit_creation_method SHELXL-97
_cell_angle_alpha 90.00
_cell_angle_beta 103.924(2)
_cell_angle_gamma 90.00
_cell_formula_units_Z 12
_cell_length_a 18.1130(11)
_cell_length_b 13.6090(6)
_cell_length_c 28.5820(17)
_cell_measurement_reflns_used 172193
_cell_measurement_temperature 150(2)
_cell_measurement_theta_max 27.485
_cell_measurement_theta_min 0.407
_cell_volume 6838.4(7)
_computing_cell_refinement 'HKL Scalepack (Otwinowski & Minor 1997)'
_computing_data_collection 'Collect (Bruker AXS BV 1997-2004)'
_computing_data_reduction 'Denzo & Scalepack (Otwinowski, Minor 1997)'
_computing_molecular_graphics 'ORTEX (P.McArdle 1995)'
_computing_publication_material 'SHELXL-97/2 (Sheldrick 1997)'
_computing_structure_refinement 'SHELXL-97/2 (Sheldrick 1997)'
_computing_structure_solution 'SHELXS-97 (Sheldrick 1990)'
_diffrn_ambient_temperature 150(2)
_diffrn_measured_fraction_theta_full 0.945
_diffrn_measured_fraction_theta_max 0.945
_diffrn_measurement_device_type '95mm CCD camera on \k-goniostat'
_diffrn_measurement_method CCD
_diffrn_radiation_monochromator 'horizonally mounted graphite crystal'
_diffrn_radiation_source 'fine-focus sealed tube'
_diffrn_radiation_type MoK\a
_diffrn_radiation_wavelength 0.71073
_diffrn_reflns_av_R_equivalents 0.1350
_diffrn_reflns_av_sigmaI/netI 0.1715
_diffrn_reflns_limit_h_max 19
_diffrn_reflns_limit_h_min -21
_diffrn_reflns_limit_k_max 15
_diffrn_reflns_limit_k_min -16
_diffrn_reflns_limit_l_max 33
_diffrn_reflns_limit_l_min -34
_diffrn_reflns_number 50422
_diffrn_reflns_theta_full 25.03
_diffrn_reflns_theta_max 25.03
_diffrn_reflns_theta_min 3.72
_exptl_absorpt_coefficient_mu 0.060
_exptl_absorpt_correction_type none
_exptl_crystal_colour colourless
_exptl_crystal_density_diffrn 0.998
_exptl_crystal_density_method 'not measured'
_exptl_crystal_description tabloid
_exptl_crystal_F_000 2280
_exptl_crystal_size_max 0.30
_exptl_crystal_size_mid 0.24
_exptl_crystal_size_min 0.13
_refine_diff_density_max 0.339
_refine_diff_density_min -0.315
_refine_diff_density_rms 0.057
_refine_ls_abs_structure_details 'Flack H D (1983), Acta Cryst. A39, 876-881'
_refine_ls_abs_structure_Flack 7(4)
_refine_ls_extinction_method none
_refine_ls_goodness_of_fit_ref 1.027
_refine_ls_hydrogen_treatment constr
_refine_ls_matrix_type full
_refine_ls_number_parameters 1351
_refine_ls_number_reflns 19936
_refine_ls_number_restraints 79
_refine_ls_restrained_S_all 1.038
_refine_ls_R_factor_all 0.2313
_refine_ls_R_factor_gt 0.0929
_refine_ls_shift/su_max 0.001
_refine_ls_shift/su_mean 0.000
_refine_ls_structure_factor_coef Fsqd
_refine_ls_weighting_details 'calc w=1/[\s^2^(Fo^2^)+(0.1121P)^2^+5.4193P] where P=(Fo^2^+2Fc^2^)/3'
_refine_ls_weighting_scheme calc
_refine_ls_wR_factor_gt 0.2135
_refine_ls_wR_factor_ref 0.2974
_reflns_number_gt 8511
_reflns_number_total 19936
_reflns_threshold_expression >2\s(I)
_cod_data_source_file c0dt00522c.txt
_cod_data_source_block Compound_1c_h08mgd11
_cod_depositor_comments
;
The following automatic conversions were performed:

'_symmetry_cell_setting' value 'Monoclinic' changed to 'monoclinic'
according to /home/saulius/struct/CIF-dictionaries/cif_core.dic
dictionary named 'cif_core.dic' version 2.4.2 from 2011-04-26.

Automatic conversion script
Id: cif_fix_values 1891 2012-01-12 08:04:46Z andrius 
;
_cod_original_sg_symbol_H-M P21
_cod_database_code 7026582

loop_
_symmetry_equiv_pos_as_xyz
'x, y, z'
'-x, y+1/2, -z'

loop_
_atom_site_label
_atom_site_type_symbol
_atom_site_fract_x
_atom_site_fract_y
_atom_site_fract_z
_atom_site_U_iso_or_equiv
_atom_site_adp_type
_atom_site_occupancy
_atom_site_symmetry_multiplicity
_atom_site_calc_flag
_atom_site_refinement_flags
O1 O 0.0298(5) 0.0522(6) 0.6232(3) 0.059(2) Uani 1 1 d .
O2 O 0.0162(5) 0.0442(6) 0.2841(3) 0.053(2) Uani 1 1 d .
O3 O 0.5324(5) 0.2493(6) 0.2945(3) 0.054(2) Uani 1 1 d .
O4 O 0.4837(5) 0.7579(6) 0.3777(3) 0.055(2) Uani 1 1 d .
O5 O 0.4786(4) 0.7855(5) 0.0493(2) 0.0409(19) Uani 1 1 d .
O6 O 0.9744(5) 0.5793(5) 0.0391(2) 0.052(2) Uani 1 1 d .
N1 N 0.0708(7) 0.0866(8) 0.7462(3) 0.059(3) Uani 1 1 d .
N2 N 0.1300(7) 0.2378(8) 0.6977(4) 0.064(3) Uani 1 1 d .
N3 N 0.0425(10) 0.0784(8) 0.4064(3) 0.088(4) Uani 1 1 d .
N4 N 0.1218(7) 0.2220(7) 0.3636(4) 0.067(3) Uani 1 1 d .
N5 N 0.6402(7) 0.0766(7) 0.3706(3) 0.056(3) Uani 1 1 d .
N6 N 0.5701(6) 0.2232(9) 0.4188(3) 0.057(3) Uani 1 1 d .
N7 N 0.3692(6) 0.5966(7) 0.2939(3) 0.055(3) Uani 1 1 d .
N8 N 0.4539(8) 0.7361(7) 0.2527(3) 0.064(3) Uani 1 1 d .
N9 N 0.3794(6) 0.5967(7) -0.0250(3) 0.047(3) Uani 1 1 d .
N10 N 0.4362(6) 0.7510(6) -0.0759(3) 0.051(3) Uani 1 1 d .
N11 N 0.8592(6) 0.7413(7) -0.0433(3) 0.044(2) Uani 1 1 d .
N12 N 0.9425(7) 0.6029(7) -0.0872(3) 0.060(3) Uani 1 1 d .
C1 C 0.0927(10) -0.0189(11) 0.7601(5) 0.089(5) Uani 1 1 d .
H3 H 0.0888 -0.0308 0.7933 0.134 Uiso 1 1 calc R
H4 H 0.1451 -0.0307 0.7579 0.134 Uiso 1 1 calc R
H5 H 0.0584 -0.0636 0.7382 0.134 Uiso 1 1 calc R
C2 C 0.0013(9) 0.1074(10) 0.7588(5) 0.076(4) Uani 1 1 d .
H17G H 0.0072 0.0952 0.7933 0.114 Uiso 1 1 calc R
H17H H -0.0389 0.0649 0.7402 0.114 Uiso 1 1 calc R
H17I H -0.0124 0.1763 0.7516 0.114 Uiso 1 1 calc R
C3 C 0.1340(10) 0.1443(11) 0.7708(5) 0.096(5) Uani 1 1 d U
H82A H 0.1818 0.1109 0.7690 0.115 Uiso 1 1 calc R
H82B H 0.1332 0.1498 0.8052 0.115 Uiso 1 1 calc R
C4 C 0.1324(9) 0.2441(10) 0.7497(4) 0.074(4) Uani 1 1 d U
H16N H 0.0870 0.2800 0.7542 0.088 Uiso 1 1 calc R
H16O H 0.1782 0.2810 0.7665 0.088 Uiso 1 1 calc R
C5 C 0.2023(9) 0.2192(13) 0.6857(6) 0.100(5) Uani 1 1 d .
H6 H 0.2359 0.2760 0.6950 0.150 Uiso 1 1 calc R
H7 H 0.1937 0.2082 0.6509 0.150 Uiso 1 1 calc R
H8 H 0.2261 0.1608 0.7031 0.150 Uiso 1 1 calc R
C6 C 0.1023(10) 0.3371(10) 0.6765(5) 0.094(5) Uani 1 1 d .
H18D H 0.1345 0.3890 0.6946 0.142 Uiso 1 1 calc R
H18E H 0.0496 0.3471 0.6785 0.142 Uiso 1 1 calc R
H18F H 0.1049 0.3394 0.6427 0.142 Uiso 1 1 calc R
C7 C -0.0026(6) 0.0050(9) 0.5841(4) 0.044(3) Uani 1 1 d .
C8 C -0.0808(8) 0.0293(9) 0.5595(4) 0.055(3) Uani 1 1 d .
C9 C -0.1120(7) -0.0309(10) 0.5187(4) 0.059(4) Uani 1 1 d .
H91 H -0.1629 -0.0177 0.5018 0.071 Uiso 1 1 calc R
C10 C -0.0743(7) -0.1079(9) 0.5013(4) 0.052(3) Uani 1 1 d .
C11 C 0.0011(6) -0.1226(8) 0.5252(4) 0.046(3) Uani 1 1 d .
H22 H 0.0289 -0.1728 0.5140 0.055 Uiso 1 1 calc R
C12 C 0.0368(6) -0.0687(9) 0.5638(4) 0.043(3) Uani 1 1 d .
C13 C 0.1214(7) -0.0881(10) 0.5873(4) 0.057(4) Uani 1 1 d .
C14 C 0.1290(7) -0.1238(11) 0.6412(5) 0.066(4) Uani 1 1 d .
H14D H 0.1022 -0.1864 0.6410 0.100 Uiso 1 1 calc R
H14E H 0.1066 -0.0745 0.6586 0.100 Uiso 1 1 calc R
H14F H 0.1829 -0.1325 0.6572 0.100 Uiso 1 1 calc R
C15 C 0.1669(7) 0.0029(11) 0.5858(4) 0.067(4) Uani 1 1 d .
H14A H 0.2211 -0.0116 0.5982 0.100 Uiso 1 1 calc R
H14B H 0.1515 0.0538 0.6059 0.100 Uiso 1 1 calc R
H14C H 0.1580 0.0264 0.5525 0.100 Uiso 1 1 calc R
C16 C 0.1566(8) -0.1691(12) 0.5627(5) 0.078(4) Uani 1 1 d .
H15A H 0.1276 -0.2300 0.5625 0.117 Uiso 1 1 calc R
H15B H 0.2094 -0.1797 0.5805 0.117 Uiso 1 1 calc R
H15C H 0.1553 -0.1495 0.5296 0.117 Uiso 1 1 calc R
C17 C -0.1252(7) 0.1087(9) 0.5757(5) 0.063(4) Uani 1 1 d .
C18 C -0.0822(7) 0.2083(9) 0.5770(5) 0.077(4) Uani 1 1 d .
H99A H -0.0294 0.2003 0.5955 0.116 Uiso 1 1 calc R
H99B H -0.1073 0.2584 0.5924 0.116 Uiso 1 1 calc R
H99C H -0.0829 0.2288 0.5441 0.116 Uiso 1 1 calc R
C19 C -0.1339(9) 0.0858(9) 0.6278(5) 0.087(5) Uani 1 1 d .
H88A H -0.1653 0.0269 0.6270 0.131 Uiso 1 1 calc R
H88B H -0.1583 0.1416 0.6397 0.131 Uiso 1 1 calc R
H88C H -0.0836 0.0745 0.6492 0.131 Uiso 1 1 calc R
C20 C -0.2042(7) 0.1268(12) 0.5427(6) 0.116(6) Uani 1 1 d .
H98A H -0.1989 0.1590 0.5130 0.174 Uiso 1 1 calc R
H98B H -0.2336 0.1690 0.5593 0.174 Uiso 1 1 calc R
H98C H -0.2305 0.0639 0.5347 0.174 Uiso 1 1 calc R
C21 C -0.1125(7) -0.1661(11) 0.4586(4) 0.083(5) Uani 1 1 d .
H73A H -0.1420 -0.2191 0.4686 0.125 Uiso 1 1 calc R
H73B H -0.0742 -0.1943 0.4435 0.125 Uiso 1 1 calc R
H73C H -0.1467 -0.1234 0.4355 0.125 Uiso 1 1 calc R
C30 C 0.0842(11) -0.0128(12) 0.4250(5) 0.100(6) Uani 1 1 d .
H17A H 0.0866 -0.0195 0.4595 0.150 Uiso 1 1 calc R
H17B H 0.1360 -0.0095 0.4202 0.150 Uiso 1 1 calc R
H17C H 0.0577 -0.0696 0.4077 0.150 Uiso 1 1 calc R
C31 C -0.0316(13) 0.0752(13) 0.4158(6) 0.130(8) Uani 1 1 d .
H18A H -0.0270 0.0596 0.4498 0.195 Uiso 1 1 calc R
H18B H -0.0621 0.0246 0.3956 0.195 Uiso 1 1 calc R
H18C H -0.0563 0.1393 0.4083 0.195 Uiso 1 1 calc R
C32 C 0.0741(9) 0.1708(10) 0.4329(4) 0.094(4) Uani 1 1 d U
H20G H 0.0326 0.2194 0.4300 0.113 Uiso 1 1 calc R
H20H H 0.0934 0.1554 0.4676 0.113 Uiso 1 1 calc R
C33 C 0.1349(8) 0.2142(10) 0.4151(5) 0.081(4) Uani 1 1 d U
H18G H 0.1449 0.2809 0.4290 0.097 Uiso 1 1 calc R
H18H H 0.1815 0.1748 0.4272 0.097 Uiso 1 1 calc R
C34 C 0.0789(10) 0.3120(10) 0.3470(7) 0.120(6) Uani 1 1 d .
H17M H 0.1022 0.3674 0.3671 0.180 Uiso 1 1 calc R
H17N H 0.0262 0.3039 0.3495 0.180 Uiso 1 1 calc R
H17O H 0.0796 0.3247 0.3134 0.180 Uiso 1 1 calc R
C35 C 0.1941(9) 0.2284(14) 0.3493(6) 0.102(6) Uani 1 1 d .
H17J H 0.2197 0.2900 0.3612 0.153 Uiso 1 1 calc R
H17K H 0.1843 0.2266 0.3140 0.153 Uiso 1 1 calc R
H17L H 0.2265 0.1728 0.3629 0.153 Uiso 1 1 calc R
C36 C -0.0093(7) -0.0065(8) 0.2428(4) 0.045(3) Uani 1 1 d .
C37 C -0.0852(7) 0.0175(9) 0.2124(3) 0.047(3) Uani 1 1 d .
C38 C -0.1109(7) -0.0429(10) 0.1716(3) 0.058(4) Uani 1 1 d .
H100 H -0.1600 -0.0294 0.1518 0.070 Uiso 1 1 calc R
C39 C -0.0711(7) -0.1199(10) 0.1581(4) 0.057(3) Uani 1 1 d .
C40 C 0.0020(7) -0.1350(10) 0.1876(3) 0.051(3) Uani 1 1 d .
H20 H 0.0319 -0.1861 0.1789 0.061 Uiso 1 1 calc R
C41 C 0.0332(6) -0.0812(8) 0.2281(4) 0.037(3) Uani 1 1 d .
C42 C 0.1153(7) -0.0972(9) 0.2588(4) 0.046(3) Uani 1 1 d .
C43 C 0.1529(8) -0.1723(13) 0.2352(5) 0.088(5) Uani 1 1 d .
H56A H 0.2010 -0.1919 0.2571 0.131 Uiso 1 1 calc R
H56B H 0.1629 -0.1450 0.2056 0.131 Uiso 1 1 calc R
H56C H 0.1197 -0.2298 0.2272 0.131 Uiso 1 1 calc R
C44 C 0.1619(6) -0.0025(11) 0.2581(5) 0.075(4) Uani 1 1 d .
H10D H 0.2133 -0.0114 0.2785 0.113 Uiso 1 1 calc R
H10E H 0.1371 0.0525 0.2704 0.113 Uiso 1 1 calc R
H10F H 0.1649 0.0116 0.2250 0.113 Uiso 1 1 calc R
C45 C 0.1157(7) -0.1321(10) 0.3095(4) 0.064(4) Uani 1 1 d .
H85A H 0.0913 -0.1967 0.3078 0.096 Uiso 1 1 calc R
H85B H 0.0877 -0.0851 0.3247 0.096 Uiso 1 1 calc R
H85C H 0.1683 -0.1369 0.3287 0.096 Uiso 1 1 calc R
C46 C -0.1270(7) 0.1064(9) 0.2230(3) 0.052(3) Uani 1 1 d .
C47 C -0.0809(8) 0.2020(9) 0.2281(4) 0.066(4) Uani 1 1 d .
H62A H -0.0298 0.1902 0.2485 0.099 Uiso 1 1 calc R
H62B H -0.1064 0.2525 0.2430 0.099 Uiso 1 1 calc R
H62C H -0.0770 0.2243 0.1962 0.099 Uiso 1 1 calc R
C48 C -0.1515(7) 0.0937(10) 0.2719(3) 0.055(3) Uani 1 1 d .
H90A H -0.1897 0.0415 0.2684 0.082 Uiso 1 1 calc R
H90B H -0.1732 0.1555 0.2801 0.082 Uiso 1 1 calc R
H90C H -0.1070 0.0763 0.2975 0.082 Uiso 1 1 calc R
C49 C -0.2021(7) 0.1226(11) 0.1847(4) 0.074(4) Uani 1 1 d .
H11A H -0.1909 0.1350 0.1533 0.112 Uiso 1 1 calc R
H11B H -0.2290 0.1793 0.1938 0.112 Uiso 1 1 calc R
H11C H -0.2340 0.0639 0.1826 0.112 Uiso 1 1 calc R
C50 C -0.1043(7) -0.1831(10) 0.1143(4) 0.071(4) Uani 1 1 d .
H67A H -0.1496 -0.2172 0.1191 0.107 Uiso 1 1 calc R
H67B H -0.0665 -0.2316 0.1101 0.107 Uiso 1 1 calc R
H67C H -0.1183 -0.1414 0.0856 0.107 Uiso 1 1 calc R
C60 C 0.5913(9) 0.3245(11) 0.4288(5) 0.089(5) Uani 1 1 d .
H14 H 0.6107 0.3335 0.4636 0.134 Uiso 1 1 calc R
H15 H 0.5467 0.3665 0.4172 0.134 Uiso 1 1 calc R
H16 H 0.6309 0.3424 0.4123 0.134 Uiso 1 1 calc R
C61 C 0.5000(8) 0.2092(12) 0.4344(4) 0.078(4) Uani 1 1 d .
H19J H 0.4827 0.1412 0.4282 0.117 Uiso 1 1 calc R
H19K H 0.4609 0.2540 0.4165 0.117 Uiso 1 1 calc R
H19L H 0.5093 0.2232 0.4690 0.117 Uiso 1 1 calc R
C62 C 0.6278(8) 0.1576(10) 0.4438(4) 0.093(4) Uani 1 1 d U
H36A H 0.6738 0.1978 0.4564 0.112 Uiso 1 1 calc R
H36B H 0.6110 0.1333 0.4722 0.112 Uiso 1 1 calc R
C63 C 0.6499(9) 0.0796(11) 0.4229(4) 0.092(5) Uani 1 1 d U
H20A H 0.6228 0.0220 0.4318 0.111 Uiso 1 1 calc R
H20B H 0.7047 0.0697 0.4377 0.111 Uiso 1 1 calc R
C64 C 0.6055(10) -0.0169(11) 0.3528(6) 0.111(6) Uani 1 1 d .
H19D H 0.6427 -0.0698 0.3626 0.167 Uiso 1 1 calc R
H19E H 0.5891 -0.0148 0.3176 0.167 Uiso 1 1 calc R
H19F H 0.5614 -0.0290 0.3663 0.167 Uiso 1 1 calc R
C65 C 0.7106(8) 0.0873(13) 0.3559(6) 0.094(5) Uani 1 1 d .
H19M H 0.7313 0.1533 0.3643 0.142 Uiso 1 1 calc R
H19N H 0.7011 0.0778 0.3209 0.142 Uiso 1 1 calc R
H19O H 0.7472 0.0381 0.3724 0.142 Uiso 1 1 calc R
C66 C 0.4978(7) 0.2959(8) 0.2550(3) 0.039(3) Uani 1 1 d .
C67 C 0.4204(6) 0.2770(8) 0.2321(3) 0.036(3) Uani 1 1 d .
C68 C 0.3870(6) 0.3299(8) 0.1923(3) 0.038(3) Uani 1 1 d .
H28 H 0.3350 0.3174 0.1775 0.046 Uiso 1 1 calc R
C69 C 0.4245(7) 0.4013(7) 0.1719(4) 0.041(3) Uani 1 1 d .
C70 C 0.4992(7) 0.4184(7) 0.1946(4) 0.040(3) Uani 1 1 d .
H24 H 0.5259 0.4666 0.1811 0.048 Uiso 1 1 calc R
C71 C 0.5381(7) 0.3703(8) 0.2356(4) 0.040(3) Uani 1 1 d .
C72 C 0.6227(7) 0.3943(8) 0.2580(4) 0.046(3) Uani 1 1 d .
C73 C 0.6569(8) 0.4737(11) 0.2303(5) 0.071(4) Uani 1 1 d .
H13A H 0.6483 0.4548 0.1964 0.106 Uiso 1 1 calc R
H13B H 0.7117 0.4794 0.2445 0.106 Uiso 1 1 calc R
H13C H 0.6324 0.5371 0.2327 0.106 Uiso 1 1 calc R
C74 C 0.6327(8) 0.4286(11) 0.3100(4) 0.069(4) Uani 1 1 d .
H59A H 0.6160 0.4970 0.3103 0.104 Uiso 1 1 calc R
H59B H 0.6864 0.4236 0.3271 0.104 Uiso 1 1 calc R
H59C H 0.6020 0.3871 0.3261 0.104 Uiso 1 1 calc R
C75 C 0.6688(7) 0.2993(10) 0.2565(5) 0.064(4) Uani 1 1 d .
H84A H 0.6475 0.2459 0.2722 0.097 Uiso 1 1 calc R
H84B H 0.7220 0.3102 0.2736 0.097 Uiso 1 1 calc R
H84C H 0.6663 0.2816 0.2230 0.097 Uiso 1 1 calc R
C76 C 0.3750(7) 0.1964(7) 0.2518(3) 0.039(3) Uani 1 1 d .
C77 C 0.3683(8) 0.2255(9) 0.3021(4) 0.065(4) Uani 1 1 d .
H11D H 0.4190 0.2403 0.3223 0.098 Uiso 1 1 calc R
H11E H 0.3458 0.1713 0.3165 0.098 Uiso 1 1 calc R
H11F H 0.3359 0.2839 0.3000 0.098 Uiso 1 1 calc R
C78 C 0.4135(8) 0.0980(8) 0.2536(4) 0.059(3) Uani 1 1 d .
H48A H 0.4204 0.0815 0.2216 0.088 Uiso 1 1 calc R
H48B H 0.3821 0.0477 0.2639 0.088 Uiso 1 1 calc R
H48C H 0.4633 0.1008 0.2766 0.088 Uiso 1 1 calc R
C79 C 0.2958(7) 0.1851(10) 0.2207(5) 0.069(4) Uani 1 1 d .
H75A H 0.2661 0.2441 0.2234 0.104 Uiso 1 1 calc R
H75B H 0.2715 0.1277 0.2314 0.104 Uiso 1 1 calc R
H75C H 0.2981 0.1761 0.1871 0.104 Uiso 1 1 calc R
C80 C 0.3857(8) 0.4577(9) 0.1274(4) 0.060(3) Uani 1 1 d .
H94A H 0.3771 0.4140 0.0993 0.091 Uiso 1 1 calc R
H94B H 0.4180 0.5128 0.1226 0.091 Uiso 1 1 calc R
H94C H 0.3368 0.4828 0.1312 0.091 Uiso 1 1 calc R
C90 C 0.2985(9) 0.5857(13) 0.3108(6) 0.094(5) Uani 1 1 d .
H19S H 0.2662 0.5355 0.2915 0.142 Uiso 1 1 calc R
H19T H 0.2713 0.6485 0.3073 0.142 Uiso 1 1 calc R
H19U H 0.3113 0.5659 0.3448 0.142 Uiso 1 1 calc R
C91 C 0.4122(9) 0.5067(10) 0.3042(5) 0.088(5) Uani 1 1 d .
H19P H 0.3825 0.4523 0.2867 0.131 Uiso 1 1 calc R
H19Q H 0.4234 0.4934 0.3389 0.131 Uiso 1 1 calc R
H19R H 0.4600 0.5133 0.2941 0.131 Uiso 1 1 calc R
C92 C 0.3503(8) 0.6190(11) 0.2408(4) 0.081(4) Uani 1 1 d U
H15M H 0.3317 0.5581 0.2228 0.097 Uiso 1 1 calc R
H15N H 0.3084 0.6675 0.2337 0.097 Uiso 1 1 calc R
C93 C 0.4123(10) 0.6563(11) 0.2241(4) 0.092(4) Uani 1 1 d U
H15D H 0.3930 0.6798 0.1906 0.111 Uiso 1 1 calc R
H15E H 0.4482 0.6018 0.2233 0.111 Uiso 1 1 calc R
C94 C 0.5355(11) 0.7424(11) 0.2464(6) 0.119(7) Uani 1 1 d .
H19G H 0.5344 0.7482 0.2121 0.178 Uiso 1 1 calc R
H19H H 0.5635 0.6829 0.2595 0.178 Uiso 1 1 calc R
H19I H 0.5609 0.8000 0.2636 0.178 Uiso 1 1 calc R
C95 C 0.4181(10) 0.8272(9) 0.2367(5) 0.087(5) Uani 1 1 d .
H17 H 0.4171 0.8368 0.2026 0.130 Uiso 1 1 calc R
H20E H 0.4465 0.8809 0.2557 0.130 Uiso 1 1 calc R
H20F H 0.3659 0.8266 0.2408 0.130 Uiso 1 1 calc R
C96 C 0.5112(7) 0.8009(8) 0.4188(3) 0.041(3) Uani 1 1 d .
C97 C 0.5861(6) 0.7800(9) 0.4485(4) 0.044(3) Uani 1 1 d .
C98 C 0.6135(7) 0.8350(10) 0.4899(4) 0.058(3) Uani 1 1 d .
H209 H 0.6629 0.8196 0.5087 0.070 Uiso 1 1 calc R
C99 C 0.5761(8) 0.9084(11) 0.5058(4) 0.061(4) Uani 1 1 d .
C100 C 0.5010(7) 0.9269(9) 0.4780(4) 0.060(4) Uani 1 1 d .
H140 H 0.4716 0.9764 0.4884 0.072 Uiso 1 1 calc R
C101 C 0.4689(7) 0.8738(9) 0.4354(4) 0.046(3) Uani 1 1 d .
C102 C 0.3840(7) 0.8950(10) 0.4081(4) 0.056(4) Uani 1 1 d .
C103 C 0.3452(7) 0.9774(11) 0.4325(5) 0.072(4) Uani 1 1 d .
H14G H 0.3508 0.9615 0.4666 0.108 Uiso 1 1 calc R
H14H H 0.2910 0.9812 0.4164 0.108 Uiso 1 1 calc R
H14I H 0.3695 1.0407 0.4297 0.108 Uiso 1 1 calc R
C104 C 0.3385(8) 0.8033(11) 0.4032(5) 0.076(4) Uani 1 1 d .
H14J H 0.3299 0.7852 0.4346 0.115 Uiso 1 1 calc R
H14K H 0.3661 0.7504 0.3915 0.115 Uiso 1 1 calc R
H14L H 0.2895 0.8139 0.3802 0.115 Uiso 1 1 calc R
C105 C 0.3836(8) 0.9361(10) 0.3566(4) 0.067(4) Uani 1 1 d .
H14M H 0.3311 0.9420 0.3376 0.101 Uiso 1 1 calc R
H14N H 0.4116 0.8910 0.3404 0.101 Uiso 1 1 calc R
H14O H 0.4080 1.0008 0.3598 0.101 Uiso 1 1 calc R
C106 C 0.6289(7) 0.6957(9) 0.4344(5) 0.069(4) Uani 1 1 d .
C107 C 0.5818(9) 0.6015(11) 0.4309(6) 0.114(6) Uani 1 1 d .
H1 H 0.5655 0.5921 0.4609 0.171 Uiso 1 1 calc R
H2 H 0.6128 0.5453 0.4258 0.171 Uiso 1 1 calc R
H15F H 0.5371 0.6067 0.4038 0.171 Uiso 1 1 calc R
C108 C 0.6496(9) 0.7169(10) 0.3876(5) 0.091(5) Uani 1 1 d .
H15G H 0.6031 0.7264 0.3621 0.137 Uiso 1 1 calc R
H15H H 0.6785 0.6616 0.3791 0.137 Uiso 1 1 calc R
H15I H 0.6806 0.7767 0.3909 0.137 Uiso 1 1 calc R
C109 C 0.7031(7) 0.6747(11) 0.4752(5) 0.100(5) Uani 1 1 d .
H15J H 0.7351 0.7336 0.4806 0.150 Uiso 1 1 calc R
H15K H 0.7313 0.6202 0.4654 0.150 Uiso 1 1 calc R
H15L H 0.6888 0.6572 0.5052 0.150 Uiso 1 1 calc R
C110 C 0.6080(8) 0.9643(11) 0.5518(4) 0.088(5) Uani 1 1 d .
H14P H 0.6541 0.9314 0.5701 0.131 Uiso 1 1 calc R
H14Q H 0.5702 0.9664 0.5711 0.131 Uiso 1 1 calc R
H14R H 0.6206 1.0314 0.5440 0.131 Uiso 1 1 calc R
C120 C 0.4116(10) 0.5048(9) -0.0025(4) 0.084(4) Uani 1 1 d .
H9 H 0.3757 0.4510 -0.0135 0.126 Uiso 1 1 calc R
H10 H 0.4212 0.5109 0.0327 0.126 Uiso 1 1 calc R
H19C H 0.4595 0.4910 -0.0114 0.126 Uiso 1 1 calc R
C121 C 0.3052(8) 0.6133(11) -0.0160(5) 0.080(5) Uani 1 1 d .
H21A H 0.2852 0.6766 -0.0299 0.121 Uiso 1 1 calc R
H21B H 0.3095 0.6142 0.0189 0.121 Uiso 1 1 calc R
H21C H 0.2706 0.5605 -0.0308 0.121 Uiso 1 1 calc R
C122 C 0.3738(8) 0.5896(9) -0.0768(4) 0.063(3) Uani 1 1 d U
H19A H 0.4186 0.5536 -0.0820 0.076 Uiso 1 1 calc R
H19B H 0.3279 0.5513 -0.0920 0.076 Uiso 1 1 calc R
C123 C 0.3699(6) 0.6848(7) -0.0999(3) 0.055(3) Uani 1 1 d U
H20C H 0.3215 0.7172 -0.0987 0.066 Uiso 1 1 calc R
H20D H 0.3702 0.6756 -0.1342 0.066 Uiso 1 1 calc R
C124 C 0.4171(8) 0.8514(9) -0.0916(4) 0.058(3) Uani 1 1 d .
H18P H 0.4044 0.8541 -0.1269 0.087 Uiso 1 1 calc R
H18Q H 0.4607 0.8943 -0.0787 0.087 Uiso 1 1 calc R
H18R H 0.3734 0.8734 -0.0798 0.087 Uiso 1 1 calc R
C125 C 0.5074(11) 0.7272(12) -0.0873(6) 0.113(6) Uani 1 1 d .
H18J H 0.5017 0.7321 -0.1222 0.169 Uiso 1 1 calc R
H18K H 0.5222 0.6600 -0.0766 0.169 Uiso 1 1 calc R
H18L H 0.5467 0.7732 -0.0707 0.169 Uiso 1 1 calc R
C126 C 0.5075(6) 0.8352(7) 0.0886(3) 0.032(3) Uani 1 1 d .
C127 C 0.4643(7) 0.9130(8) 0.1032(4) 0.041(3) Uani 1 1 d .
C128 C 0.4999(7) 0.9663(8) 0.1447(4) 0.043(3) Uani 1 1 d .
H11 H 0.4714 1.0164 0.1555 0.052 Uiso 1 1 calc R
C129 C 0.5728(8) 0.9505(8) 0.1705(3) 0.045(3) Uani 1 1 d .
C130 C 0.6121(6) 0.8722(8) 0.1555(4) 0.042(3) Uani 1 1 d .
H26 H 0.6624 0.8583 0.1733 0.050 Uiso 1 1 calc R
C131 C 0.5807(6) 0.8151(7) 0.1163(3) 0.030(2) Uani 1 1 d .
C132 C 0.6261(7) 0.7242(8) 0.1025(4) 0.057(3) Uani 1 1 d .
C133 C 0.6994(7) 0.7078(9) 0.1408(5) 0.074(4) Uani 1 1 d .
H69A H 0.7246 0.6484 0.1332 0.111 Uiso 1 1 calc R
H69B H 0.6876 0.7001 0.1724 0.111 Uiso 1 1 calc R
H69C H 0.7331 0.7645 0.1417 0.111 Uiso 1 1 calc R
C134 C 0.5778(8) 0.6306(7) 0.1048(5) 0.072(4) Uani 1 1 d .
H81A H 0.5281 0.6371 0.0820 0.108 Uiso 1 1 calc R
H81B H 0.5707 0.6228 0.1375 0.108 Uiso 1 1 calc R
H81C H 0.6042 0.5728 0.0963 0.108 Uiso 1 1 calc R
C135 C 0.6438(8) 0.7410(9) 0.0538(5) 0.068(4) Uani 1 1 d .
H40A H 0.6639 0.6803 0.0432 0.102 Uiso 1 1 calc R
H40B H 0.6819 0.7933 0.0566 0.102 Uiso 1 1 calc R
H40C H 0.5973 0.7603 0.0302 0.102 Uiso 1 1 calc R
C136 C 0.3811(7) 0.9304(8) 0.0776(4) 0.039(3) Uani 1 1 d .
C137 C 0.3347(7) 0.8342(8) 0.0771(4) 0.057(3) Uani 1 1 d .
H17P H 0.3556 0.7828 0.0600 0.086 Uiso 1 1 calc R
H17Q H 0.2814 0.8461 0.0607 0.086 Uiso 1 1 calc R
H17R H 0.3378 0.8131 0.1103 0.086 Uiso 1 1 calc R
C138 C 0.3753(8) 0.9634(9) 0.0260(4) 0.054(3) Uani 1 1 d .
H18M H 0.3974 0.9130 0.0090 0.081 Uiso 1 1 calc R
H18N H 0.4030 1.0253 0.0261 0.081 Uiso 1 1 calc R
H18O H 0.3217 0.9731 0.0096 0.081 Uiso 1 1 calc R
C139 C 0.3424(7) 1.0104(9) 0.1016(5) 0.058(3) Uani 1 1 d .
H12 H 0.2898 1.0193 0.0830 0.087 Uiso 1 1 calc R
H13 H 0.3702 1.0724 0.1024 0.087 Uiso 1 1 calc R
H18I H 0.3426 0.9902 0.1345 0.087 Uiso 1 1 calc R
C140 C 0.6092(8) 1.0124(11) 0.2130(4) 0.076(4) Uani 1 1 d .
H10A H 0.6082 1.0814 0.2032 0.114 Uiso 1 1 calc R
H10B H 0.6620 0.9913 0.2255 0.114 Uiso 1 1 calc R
H10C H 0.5812 1.0049 0.2382 0.114 Uiso 1 1 calc R
C150 C 0.7898(8) 0.7459(10) -0.0256(5) 0.074(4) Uani 1 1 d .
H16D H 0.8033 0.7476 0.0097 0.112 Uiso 1 1 calc R
H16E H 0.7584 0.6878 -0.0367 0.112 Uiso 1 1 calc R
H16F H 0.7611 0.8053 -0.0381 0.112 Uiso 1 1 calc R
C151 C 0.9007(10) 0.8313(10) -0.0325(5) 0.098(5) Uani 1 1 d .
H16A H 0.8733 0.8840 -0.0528 0.147 Uiso 1 1 calc R
H16B H 0.9512 0.8235 -0.0388 0.147 Uiso 1 1 calc R
H16C H 0.9061 0.8480 0.0015 0.147 Uiso 1 1 calc R
C152 C 0.8355(8) 0.7185(11) -0.0954(4) 0.079(4) Uani 1 1 d U
H16J H 0.8111 0.7770 -0.1132 0.095 Uiso 1 1 calc R
H16K H 0.7977 0.6645 -0.1007 0.095 Uiso 1 1 calc R
C153 C 0.9033(8) 0.6884(8) -0.1143(4) 0.073(3) Uani 1 1 d U
H16L H 0.8862 0.6713 -0.1489 0.087 Uiso 1 1 calc R
H16M H 0.9392 0.7442 -0.1112 0.087 Uiso 1 1 calc R
C154 C 1.0166(11) 0.5960(14) -0.0967(6) 0.122(7) Uani 1 1 d .
H17D H 1.0480 0.5501 -0.0739 0.183 Uiso 1 1 calc R
H17E H 1.0407 0.6610 -0.0931 0.183 Uiso 1 1 calc R
H17F H 1.0118 0.5722 -0.1297 0.183 Uiso 1 1 calc R
C155 C 0.9024(11) 0.5078(9) -0.0990(5) 0.100(6) Uani 1 1 d .
H16G H 0.8990 0.4915 -0.1328 0.150 Uiso 1 1 calc R
H16H H 0.8511 0.5130 -0.0936 0.150 Uiso 1 1 calc R
H16I H 0.9307 0.4562 -0.0783 0.150 Uiso 1 1 calc R
C156 C 1.0039(7) 0.5330(7) 0.0791(4) 0.038(3) Uani 1 1 d .
C157 C 1.0803(7) 0.5560(7) 0.1047(4) 0.043(3) Uani 1 1 d .
C158 C 1.1126(7) 0.5047(7) 0.1481(4) 0.048(3) Uani 1 1 d .
H51 H 1.1624 0.5221 0.1657 0.058 Uiso 1 1 calc R
C159 C 1.0747(7) 0.4302(7) 0.1660(4) 0.038(3) Uani 1 1 d .
C160 C 1.0009(7) 0.4100(7) 0.1418(4) 0.039(3) Uani 1 1 d .
H33 H 0.9738 0.3608 0.1544 0.047 Uiso 1 1 calc R
C161 C 0.9635(7) 0.4591(8) 0.0992(4) 0.036(3) Uani 1 1 d .
C162 C 0.8822(7) 0.4373(8) 0.0740(4) 0.045(3) Uani 1 1 d .
C163 C 0.8734(8) 0.3972(8) 0.0238(4) 0.057(3) Uani 1 1 d .
H35A H 0.8961 0.3315 0.0256 0.086 Uiso 1 1 calc R
H35B H 0.8992 0.4409 0.0055 0.086 Uiso 1 1 calc R
H35C H 0.8193 0.3932 0.0076 0.086 Uiso 1 1 calc R
C164 C 0.8318(7) 0.5300(8) 0.0739(4) 0.051(3) Uani 1 1 d .
H93A H 0.8506 0.5837 0.0570 0.077 Uiso 1 1 calc R
H93B H 0.8341 0.5500 0.1071 0.077 Uiso 1 1 calc R
H93C H 0.7791 0.5149 0.0574 0.077 Uiso 1 1 calc R
C165 C 0.8466(7) 0.3596(8) 0.1008(4) 0.050(3) Uani 1 1 d .
H25A H 0.7953 0.3438 0.0819 0.075 Uiso 1 1 calc R
H25B H 0.8439 0.3854 0.1324 0.075 Uiso 1 1 calc R
H25C H 0.8780 0.3002 0.1052 0.075 Uiso 1 1 calc R
C166 C 1.1291(8) 0.6344(9) 0.0882(5) 0.060(4) Uani 1 1 d .
C167 C 1.0854(7) 0.7345(7) 0.0844(4) 0.049(3) Uani 1 1 d .
H60A H 1.0785 0.7530 0.1163 0.074 Uiso 1 1 calc R
H60B H 1.0356 0.7277 0.0618 0.074 Uiso 1 1 calc R
H60C H 1.1148 0.7856 0.0728 0.074 Uiso 1 1 calc R
C168 C 1.1393(9) 0.6060(9) 0.0374(5) 0.087(5) Uani 1 1 d .
H92A H 1.0896 0.5907 0.0161 0.131 Uiso 1 1 calc R
H92B H 1.1725 0.5483 0.0401 0.131 Uiso 1 1 calc R
H92C H 1.1623 0.6611 0.0239 0.131 Uiso 1 1 calc R
C169 C 1.2053(8) 0.6507(9) 0.1213(6) 0.096(5) Uani 1 1 d .
H43A H 1.2329 0.7007 0.1076 0.145 Uiso 1 1 calc R
H43B H 1.2341 0.5890 0.1253 0.145 Uiso 1 1 calc R
H43C H 1.1990 0.6729 0.1527 0.145 Uiso 1 1 calc R
C170 C 1.1117(8) 0.3761(9) 0.2120(4) 0.065(4) Uani 1 1 d .
H64A H 1.0912 0.4009 0.2385 0.097 Uiso 1 1 calc R
H64B H 1.1668 0.3868 0.2196 0.097 Uiso 1 1 calc R
H64C H 1.1010 0.3056 0.2077 0.097 Uiso 1 1 calc R
Li1 Li 0.0607(13) 0.1171(18) 0.6747(8) 0.073(7) Uani 1 1 d .
Li2 Li 0.0506(12) 0.1047(14) 0.3376(6) 0.052(5) Uani 1 1 d .
Li3 Li 0.5661(12) 0.1916(12) 0.3481(5) 0.043(5) Uani 1 1 d .
Li4 Li 0.4443(14) 0.7075(15) 0.3213(6) 0.060(6) Uani 1 1 d .
Li5 Li 0.4455(11) 0.7230(12) -0.0041(6) 0.040(4) Uani 1 1 d .
Li6 Li 0.9368(12) 0.6311(14) -0.0152(6) 0.051(5) Uani 1 1 d U

loop_
_atom_site_aniso_label
_atom_site_aniso_U_11
_atom_site_aniso_U_22
_atom_site_aniso_U_33
_atom_site_aniso_U_23
_atom_site_aniso_U_13
_atom_site_aniso_U_12
O1 0.053(5) 0.083(5) 0.037(4) 0.003(4) 0.004(4) 0.012(4)
O2 0.048(5) 0.062(5) 0.042(4) 0.002(4) -0.002(4) -0.007(4)
O3 0.063(5) 0.061(5) 0.034(4) 0.003(3) 0.005(4) -0.005(4)
O4 0.061(5) 0.067(5) 0.040(4) 0.002(3) 0.020(4) 0.014(4)
O5 0.059(5) 0.033(4) 0.031(4) -0.008(3) 0.011(3) 0.000(3)
O6 0.081(6) 0.044(4) 0.034(4) 0.009(3) 0.020(4) 0.009(4)
N1 0.055(7) 0.086(8) 0.036(5) 0.017(5) 0.009(5) 0.001(6)
N2 0.081(8) 0.056(6) 0.066(6) 0.016(5) 0.038(6) 0.022(6)
N3 0.172(13) 0.043(6) 0.039(5) 0.008(4) 0.008(7) -0.030(7)
N4 0.070(8) 0.046(6) 0.092(7) -0.018(5) 0.036(6) -0.011(5)
N5 0.085(8) 0.058(6) 0.035(5) 0.002(4) 0.037(5) 0.010(5)
N6 0.046(6) 0.081(7) 0.042(5) -0.013(5) 0.009(5) 0.009(6)
N7 0.080(8) 0.045(5) 0.049(5) 0.016(4) 0.034(5) 0.032(5)
N8 0.138(10) 0.027(5) 0.043(5) -0.006(4) 0.051(6) -0.005(6)
N9 0.069(7) 0.055(6) 0.021(4) -0.003(4) 0.018(4) -0.001(5)
N10 0.082(7) 0.029(5) 0.042(5) -0.007(4) 0.012(5) -0.015(5)
N11 0.050(6) 0.043(5) 0.032(4) 0.008(4) -0.003(4) -0.007(4)
N12 0.105(9) 0.045(6) 0.038(5) 0.007(4) 0.035(5) -0.002(6)
C1 0.123(14) 0.079(10) 0.060(8) 0.010(7) 0.011(8) -0.001(9)
C2 0.092(12) 0.065(8) 0.072(8) 0.028(6) 0.021(8) 0.007(8)
C3 0.121(8) 0.095(7) 0.062(6) 0.018(5) 0.006(6) 0.008(6)
C4 0.101(7) 0.069(6) 0.051(5) 0.001(5) 0.019(5) -0.006(5)
C5 0.087(12) 0.088(10) 0.136(14) 0.002(9) 0.050(11) 0.008(9)
C6 0.150(14) 0.071(9) 0.087(9) 0.033(7) 0.076(10) 0.006(9)
C7 0.026(6) 0.081(8) 0.029(5) 0.019(5) 0.012(5) 0.016(6)
C8 0.049(8) 0.075(8) 0.049(7) 0.024(6) 0.025(6) 0.005(6)
C9 0.020(7) 0.108(10) 0.044(6) 0.037(7) -0.001(5) 0.005(6)
C10 0.031(7) 0.092(9) 0.037(6) 0.011(5) 0.016(5) -0.014(6)
C11 0.025(6) 0.079(8) 0.036(6) 0.009(5) 0.014(5) 0.012(5)
C12 0.021(6) 0.086(8) 0.026(5) 0.005(5) 0.012(5) 0.008(5)
C13 0.022(7) 0.103(10) 0.045(7) -0.002(6) 0.006(6) 0.012(7)
C14 0.040(8) 0.086(9) 0.063(8) 0.013(6) -0.007(6) 0.009(7)
C15 0.027(7) 0.122(11) 0.046(6) 0.002(7) -0.004(5) 0.018(7)
C16 0.043(9) 0.115(11) 0.077(9) 0.002(8) 0.014(7) 0.011(8)
C17 0.032(7) 0.061(8) 0.099(9) 0.020(7) 0.022(7) 0.009(6)
C18 0.054(8) 0.081(9) 0.097(9) 0.031(7) 0.020(7) -0.002(6)
C19 0.091(11) 0.040(7) 0.151(13) -0.004(7) 0.071(10) 0.025(7)
C20 0.038(9) 0.099(11) 0.192(17) 0.025(10) -0.009(9) 0.021(8)
C21 0.046(8) 0.149(13) 0.048(7) -0.007(7) -0.003(6) -0.034(8)
C30 0.145(17) 0.098(12) 0.058(8) 0.019(8) 0.027(10) 0.006(11)
C31 0.21(2) 0.099(12) 0.112(12) 0.057(9) 0.089(14) 0.058(12)
C32 0.142(8) 0.082(6) 0.059(5) -0.007(5) 0.026(6) -0.014(6)
C33 0.088(7) 0.084(7) 0.071(6) -0.029(5) 0.021(5) -0.026(5)
C34 0.106(12) 0.051(8) 0.197(17) 0.001(9) 0.022(11) 0.023(8)
C35 0.059(11) 0.125(14) 0.126(13) -0.016(11) 0.033(10) -0.009(9)
C36 0.051(8) 0.046(6) 0.032(6) 0.000(5) 0.000(5) -0.007(6)
C37 0.043(7) 0.078(8) 0.025(5) 0.006(5) 0.015(5) 0.008(6)
C38 0.053(8) 0.105(10) 0.015(5) -0.002(5) 0.003(5) -0.009(7)
C39 0.038(7) 0.105(9) 0.032(5) -0.020(6) 0.019(5) 0.000(6)
C40 0.033(7) 0.089(8) 0.026(5) 0.009(5) -0.001(5) -0.001(6)
C41 0.027(6) 0.054(6) 0.032(5) 0.001(4) 0.009(5) 0.000(5)
C42 0.036(7) 0.068(7) 0.038(6) 0.002(5) 0.015(5) 0.001(6)
C43 0.042(9) 0.135(13) 0.078(9) 0.011(9) -0.001(7) -0.011(8)
C44 0.014(7) 0.128(12) 0.073(8) 0.027(8) -0.012(6) -0.011(7)
C45 0.050(8) 0.083(9) 0.056(7) 0.016(6) 0.006(6) -0.004(7)
C46 0.060(8) 0.074(7) 0.024(4) 0.012(5) 0.016(5) 0.008(6)
C47 0.057(9) 0.080(8) 0.064(7) 0.035(6) 0.017(6) -0.014(7)
C48 0.060(8) 0.073(7) 0.031(5) 0.005(5) 0.010(5) 0.000(6)
C49 0.070(9) 0.119(10) 0.034(5) 0.015(6) 0.011(5) 0.033(8)
C50 0.061(8) 0.107(10) 0.047(6) -0.033(6) 0.013(6) -0.034(7)
C60 0.087(11) 0.117(12) 0.084(10) -0.056(8) 0.060(9) -0.061(9)
C61 0.081(10) 0.123(11) 0.036(5) 0.012(6) 0.022(6) -0.026(8)
C62 0.104(7) 0.111(7) 0.055(5) -0.022(5) 0.002(5) 0.046(6)
C63 0.115(8) 0.097(7) 0.063(6) -0.003(5) 0.019(5) 0.035(6)
C64 0.119(14) 0.069(9) 0.124(12) 0.035(8) -0.014(9) -0.036(9)
C65 0.060(10) 0.137(14) 0.085(10) 0.027(9) 0.016(8) -0.012(9)
C66 0.052(8) 0.042(6) 0.025(5) -0.001(5) 0.011(5) 0.015(5)
C67 0.025(6) 0.058(6) 0.022(5) -0.007(4) -0.001(4) 0.001(5)
C68 0.038(7) 0.055(6) 0.027(5) 0.001(4) 0.016(4) 0.005(5)
C69 0.049(8) 0.043(6) 0.027(5) 0.003(4) 0.002(5) 0.003(5)
C70 0.054(8) 0.039(6) 0.032(5) -0.007(4) 0.022(6) -0.013(5)
C71 0.043(8) 0.049(6) 0.030(5) -0.009(5) 0.010(5) 0.004(6)
C72 0.029(7) 0.053(7) 0.051(7) -0.006(5) -0.001(6) 0.007(6)
C73 0.045(9) 0.087(10) 0.084(9) -0.022(8) 0.023(7) -0.022(7)
C74 0.049(8) 0.102(10) 0.052(7) -0.034(7) 0.005(6) 0.016(7)
C75 0.044(8) 0.085(9) 0.064(8) -0.014(7) 0.011(6) 0.014(7)
C76 0.051(7) 0.037(6) 0.027(4) 0.006(4) 0.005(5) -0.005(5)
C77 0.109(11) 0.047(7) 0.058(6) -0.008(5) 0.054(7) 0.013(7)
C78 0.098(10) 0.046(6) 0.035(5) -0.012(4) 0.021(6) -0.003(6)
C79 0.058(9) 0.069(8) 0.086(8) 0.001(6) 0.027(7) -0.016(7)
C80 0.083(10) 0.071(7) 0.028(5) 0.004(5) 0.016(6) -0.008(6)
C90 0.077(11) 0.120(13) 0.096(10) -0.010(9) 0.041(9) 0.013(10)
C91 0.120(12) 0.056(8) 0.106(10) 0.024(7) 0.066(9) 0.013(8)
C92 0.097(7) 0.088(7) 0.054(6) 0.007(5) 0.013(5) 0.015(6)
C93 0.150(8) 0.078(7) 0.056(6) 0.012(5) 0.039(6) -0.008(6)
C94 0.208(19) 0.056(8) 0.138(13) -0.017(8) 0.130(14) -0.022(10)
C95 0.154(15) 0.050(8) 0.070(8) 0.012(6) 0.055(9) 0.036(9)
C96 0.041(7) 0.058(7) 0.027(5) 0.003(5) 0.015(5) -0.006(5)
C97 0.025(6) 0.071(8) 0.036(5) 0.016(5) 0.006(5) -0.008(5)
C98 0.041(7) 0.091(9) 0.047(6) 0.012(6) 0.019(6) -0.013(6)
C99 0.045(8) 0.120(11) 0.022(5) 0.003(6) 0.012(5) -0.026(7)
C100 0.036(8) 0.095(9) 0.053(7) 0.014(6) 0.018(6) -0.008(6)
C101 0.045(8) 0.064(7) 0.030(5) 0.002(5) 0.014(5) -0.004(6)
C102 0.028(7) 0.091(9) 0.047(7) 0.017(6) 0.009(6) 0.012(7)
C103 0.030(8) 0.116(11) 0.072(9) -0.001(8) 0.017(7) 0.017(7)
C104 0.046(8) 0.118(11) 0.065(8) -0.004(7) 0.013(7) -0.015(8)
C105 0.064(9) 0.092(9) 0.044(7) 0.019(6) 0.008(6) 0.023(7)
C106 0.028(7) 0.070(8) 0.109(10) 0.037(7) 0.018(7) 0.002(6)
C107 0.094(12) 0.096(11) 0.132(13) 0.056(9) -0.012(10) -0.010(9)
C108 0.098(11) 0.052(7) 0.151(13) 0.018(7) 0.083(10) 0.015(7)
C109 0.046(9) 0.103(10) 0.143(12) 0.034(9) 0.008(8) 0.002(7)
C110 0.072(9) 0.152(13) 0.034(6) -0.011(7) 0.002(6) -0.033(8)
C120 0.145(13) 0.058(8) 0.045(6) 0.003(5) 0.017(7) 0.018(8)
C121 0.071(10) 0.080(9) 0.106(11) -0.037(8) 0.053(9) -0.015(8)
C122 0.083(6) 0.064(6) 0.040(5) -0.010(4) 0.013(5) -0.012(5)
C123 0.076(6) 0.046(5) 0.036(4) -0.009(4) -0.001(4) -0.004(4)
C124 0.080(10) 0.043(7) 0.053(7) 0.011(5) 0.020(7) 0.002(6)
C125 0.155(16) 0.093(11) 0.123(12) 0.032(9) 0.098(12) 0.054(11)
C126 0.047(7) 0.030(5) 0.017(5) -0.001(4) 0.007(5) -0.012(5)
C127 0.053(8) 0.042(6) 0.029(5) 0.007(5) 0.013(5) -0.005(5)
C128 0.062(8) 0.035(6) 0.038(6) -0.020(5) 0.024(6) -0.011(5)
C129 0.065(9) 0.045(6) 0.022(5) 0.008(4) 0.006(5) -0.014(6)
C130 0.028(6) 0.048(7) 0.043(6) 0.019(5) -0.005(5) -0.017(5)
C131 0.032(6) 0.030(5) 0.027(5) 0.011(4) 0.005(4) 0.000(4)
C132 0.057(9) 0.037(6) 0.075(8) 0.004(5) 0.012(6) 0.004(6)
C133 0.037(8) 0.062(8) 0.118(10) 0.024(7) 0.007(7) 0.013(6)
C134 0.091(10) 0.017(5) 0.104(9) -0.003(5) 0.016(8) 0.014(6)
C135 0.084(10) 0.049(7) 0.089(8) 0.002(6) 0.056(7) 0.005(6)
C136 0.040(7) 0.038(6) 0.038(6) -0.004(4) 0.005(5) 0.001(5)
C137 0.066(9) 0.043(6) 0.066(8) 0.008(5) 0.020(7) -0.010(6)
C138 0.065(9) 0.052(7) 0.037(6) 0.000(5) -0.006(6) 0.005(6)
C139 0.047(8) 0.053(7) 0.078(8) -0.020(6) 0.023(6) 0.011(6)
C140 0.093(11) 0.101(10) 0.028(6) -0.002(6) 0.001(6) -0.021(8)
C150 0.098(12) 0.064(8) 0.063(8) 0.010(6) 0.024(8) 0.022(8)
C151 0.142(14) 0.068(9) 0.074(8) 0.003(6) 0.008(8) -0.054(9)
C152 0.108(7) 0.085(6) 0.041(5) 0.013(5) 0.012(5) 0.017(5)
C153 0.114(7) 0.064(6) 0.045(5) 0.021(4) 0.029(5) -0.015(5)
C154 0.141(16) 0.123(13) 0.123(13) -0.055(10) 0.074(12) -0.033(11)
C155 0.201(18) 0.046(8) 0.051(8) -0.019(6) 0.027(9) -0.018(9)
C156 0.048(8) 0.031(6) 0.039(6) -0.007(5) 0.021(6) 0.000(5)
C157 0.069(9) 0.018(5) 0.048(6) 0.012(4) 0.026(6) 0.006(5)
C158 0.041(7) 0.030(6) 0.072(7) -0.014(5) 0.010(6) -0.002(5)
C159 0.041(7) 0.025(5) 0.043(6) 0.002(4) 0.000(5) 0.013(5)
C160 0.067(9) 0.017(5) 0.036(6) 0.008(4) 0.021(6) 0.012(5)
C161 0.049(8) 0.026(5) 0.038(6) -0.006(5) 0.020(6) -0.002(5)
C162 0.066(9) 0.034(6) 0.029(6) -0.011(5) -0.001(6) 0.005(6)
C163 0.075(9) 0.049(7) 0.048(7) -0.014(5) 0.015(7) -0.014(6)
C164 0.043(8) 0.049(7) 0.056(7) -0.022(5) 0.001(6) -0.005(6)
C165 0.051(8) 0.043(7) 0.053(7) -0.004(5) 0.008(6) -0.013(6)
C166 0.063(9) 0.041(6) 0.090(9) 0.006(6) 0.046(8) 0.003(6)
C167 0.050(7) 0.020(5) 0.078(7) 0.013(5) 0.016(6) 0.004(5)
C168 0.115(11) 0.048(7) 0.141(11) 0.031(7) 0.114(10) 0.015(7)
C169 0.056(9) 0.048(7) 0.186(15) 0.037(8) 0.029(9) -0.019(6)
C170 0.081(10) 0.046(6) 0.060(7) 0.011(5) 0.002(7) 0.024(6)
Li1 0.050(13) 0.109(17) 0.059(12) 0.007(11) 0.013(10) -0.010(12)
Li2 0.065(13) 0.050(10) 0.038(9) 0.019(8) 0.006(9) -0.005(10)
Li3 0.071(12) 0.036(8) 0.017(6) -0.016(6) -0.003(7) -0.008(8)
Li4 0.092(15) 0.059(11) 0.035(8) 0.003(8) 0.030(9) 0.009(10)
Li5 0.057(12) 0.029(8) 0.033(9) -0.004(7) 0.011(8) 0.010(8)
Li6 0.064(8) 0.051(8) 0.040(7) 0.007(6) 0.016(6) -0.010(6)

loop_
_atom_type_symbol
_atom_type_description
_atom_type_scat_dispersion_real
_atom_type_scat_dispersion_imag
_atom_type_scat_source
C C 0.0033 0.0016 'International Tables Vol C Tables 4.2.6.8 and 6.1.1.4'
H H 0.0000 0.0000 'International Tables Vol C Tables 4.2.6.8 and 6.1.1.4'
O O 0.0106 0.0060 'International Tables Vol C Tables 4.2.6.8 and 6.1.1.4'
N N 0.0061 0.0033 'International Tables Vol C Tables 4.2.6.8 and 6.1.1.4'
Li Li -0.0003 0.0001 'International Tables Vol C Tables 4.2.6.8 and 6.1.1.4'

loop_
_geom_angle_atom_site_label_1
_geom_angle_atom_site_label_2
_geom_angle_atom_site_label_3
_geom_angle
C7 O1 Li1 172.7(11)
C36 O2 Li2 177.7(11)
C66 O3 Li3 172.2(10)
C96 O4 Li4 176.4(11)
C126 O5 Li5 176.1(10)
C156 O6 Li6 175.5(10)
C2 N1 C3 114.9(12)
C2 N1 C1 108.3(11)
C3 N1 C1 105.3(11)
C2 N1 Li1 109.9(10)
C3 N1 Li1 104.4(11)
C1 N1 Li1 114.1(11)
C5 N2 C4 116.0(12)
C5 N2 C6 107.0(11)
C4 N2 C6 106.1(10)
C5 N2 Li1 107.3(11)
C4 N2 Li1 103.5(10)
C6 N2 Li1 117.4(11)
C31 N3 C30 109.1(12)
C31 N3 C32 101.1(14)
C30 N3 C32 114.8(12)
C31 N3 Li2 118.3(12)
C30 N3 Li2 110.1(12)
C32 N3 Li2 103.4(9)
C33 N4 C35 110.7(12)
C33 N4 C34 109.7(12)
C35 N4 C34 107.4(13)
C33 N4 Li2 104.2(9)
C35 N4 Li2 117.7(11)
C34 N4 Li2 106.9(11)
C65 N5 C64 108.9(12)
C65 N5 C63 113.5(12)
C64 N5 C63 108.5(11)
C65 N5 Li3 112.7(10)
C64 N5 Li3 111.2(10)
C63 N5 Li3 102.0(8)
C62 N6 C60 111.8(12)
C62 N6 C61 110.6(12)
C60 N6 C61 105.9(11)
C62 N6 Li3 102.1(9)
C60 N6 Li3 109.9(10)
C61 N6 Li3 116.6(10)
C91 N7 C90 108.4(11)
C91 N7 C92 111.0(10)
C90 N7 C92 110.1(11)
C91 N7 Li4 105.6(11)
C90 N7 Li4 119.7(10)
C92 N7 Li4 101.8(9)
C95 N8 C93 109.6(12)
C95 N8 C94 107.0(11)
C93 N8 C94 110.9(11)
C95 N8 Li4 109.7(10)
C93 N8 Li4 104.2(10)
C94 N8 Li4 115.4(12)
C121 N9 C122 110.6(10)
C121 N9 C120 110.1(11)
C122 N9 C120 108.2(9)
C121 N9 Li5 108.2(9)
C122 N9 Li5 103.8(8)
C120 N9 Li5 115.8(9)
C125 N10 C124 107.5(11)
C125 N10 C123 114.6(11)
C124 N10 C123 108.2(10)
C125 N10 Li5 108.8(10)
C124 N10 Li5 116.1(9)
C123 N10 Li5 101.9(8)
C151 N11 C150 109.9(11)
C151 N11 C152 114.0(10)
C150 N11 C152 106.8(10)
C151 N11 Li6 105.2(10)
C150 N11 Li6 117.0(9)
C152 N11 Li6 104.0(9)
C154 N12 C153 107.7(11)
C154 N12 C155 109.2(12)
C153 N12 C155 114.8(11)
C154 N12 Li6 117.5(11)
C153 N12 Li6 103.7(9)
C155 N12 Li6 104.1(9)
N1 C1 H3 109.5
N1 C1 H4 109.5
H3 C1 H4 109.5
N1 C1 H5 109.5
H3 C1 H5 109.5
H4 C1 H5 109.5
N1 C2 H17G 109.5
N1 C2 H17H 109.5
H17G C2 H17H 109.5
N1 C2 H17I 109.5
H17G C2 H17I 109.5
H17H C2 H17I 109.5
N1 C3 C4 111.7(12)
N1 C3 Li1 45.8(7)
C4 C3 Li1 76.2(9)
N1 C3 H82A 109.3
C4 C3 H82A 109.3
Li1 C3 H82A 96.0
N1 C3 H82B 109.3
C4 C3 H82B 109.3
Li1 C3 H82B 151.2
H82A C3 H82B 107.9
N2 C4 C3 110.4(11)
N2 C4 H16N 109.6
C3 C4 H16N 109.6
N2 C4 H16O 109.6
C3 C4 H16O 109.6
H16N C4 H16O 108.1
N2 C5 H6 109.5
N2 C5 H7 109.5
H6 C5 H7 109.5
N2 C5 H8 109.5
H6 C5 H8 109.5
H7 C5 H8 109.5
N2 C6 H18D 109.5
N2 C6 H18E 109.5
H18D C6 H18E 109.5
N2 C6 H18F 109.5
H18D C6 H18F 109.5
H18E C6 H18F 109.5
O1 C7 C12 122.0(10)
O1 C7 C8 119.2(11)
C12 C7 C8 118.8(10)
C9 C8 C7 114.3(11)
C9 C8 C17 122.3(12)
C7 C8 C17 123.3(11)
C10 C9 C8 125.9(11)
C10 C9 H91 117.0
C8 C9 H91 117.0
C11 C10 C9 116.0(11)
C11 C10 C21 122.6(12)
C9 C10 C21 121.4(11)
C12 C11 C10 123.0(11)
C12 C11 H22 118.5
C10 C11 H22 118.5
C11 C12 C7 121.6(10)
C11 C12 C13 119.5(10)
C7 C12 C13 118.8(10)
C15 C13 C16 107.0(10)
C15 C13 C12 110.1(11)
C16 C13 C12 113.9(11)
C15 C13 C14 111.1(11)
C16 C13 C14 106.0(11)
C12 C13 C14 108.7(9)
C13 C14 H14D 109.5
C13 C14 H14E 109.5
H14D C14 H14E 109.5
C13 C14 H14F 109.5
H14D C14 H14F 109.5
H14E C14 H14F 109.5
C13 C15 H14A 109.5
C13 C15 H14B 109.5
H14A C15 H14B 109.5
C13 C15 H14C 109.5
H14A C15 H14C 109.5
H14B C15 H14C 109.5
C13 C16 H15A 109.5
C13 C16 H15B 109.5
H15A C16 H15B 109.5
C13 C16 H15C 109.5
H15A C16 H15C 109.5
H15B C16 H15C 109.5
C8 C17 C20 114.8(12)
C8 C17 C18 109.6(10)
C20 C17 C18 105.2(11)
C8 C17 C19 109.7(10)
C20 C17 C19 108.9(11)
C18 C17 C19 108.3(11)
C17 C18 H99A 109.5
C17 C18 H99B 109.5
H99A C18 H99B 109.5
C17 C18 H99C 109.5
H99A C18 H99C 109.5
H99B C18 H99C 109.5
C17 C19 H88A 109.5
C17 C19 H88B 109.5
H88A C19 H88B 109.5
C17 C19 H88C 109.5
H88A C19 H88C 109.5
H88B C19 H88C 109.5
C17 C20 H98A 109.5
C17 C20 H98B 109.5
H98A C20 H98B 109.5
C17 C20 H98C 109.5
H98A C20 H98C 109.5
H98B C20 H98C 109.5
C10 C21 H73A 109.5
C10 C21 H73B 109.5
H73A C21 H73B 109.5
C10 C21 H73C 109.5
H73A C21 H73C 109.5
H73B C21 H73C 109.5
N3 C30 H17A 109.5
N3 C30 H17B 109.5
H17A C30 H17B 109.5
N3 C30 H17C 109.5
H17A C30 H17C 109.5
H17B C30 H17C 109.5
N3 C31 H18A 109.5
N3 C31 H18B 109.5
H18A C31 H18B 109.5
N3 C31 H18C 109.5
H18A C31 H18C 109.5
H18B C31 H18C 109.5
C33 C32 N3 113.2(11)
C33 C32 H20G 108.9
N3 C32 H20G 108.9
C33 C32 H20H 108.9
N3 C32 H20H 108.9
H20G C32 H20H 107.8
N4 C33 C32 116.0(11)
N4 C33 H18G 108.3
C32 C33 H18G 108.3
N4 C33 H18H 108.3
C32 C33 H18H 108.3
H18G C33 H18H 107.4
N4 C34 H17M 109.5
N4 C34 H17N 109.5
H17M C34 H17N 109.5
N4 C34 H17O 109.5
H17M C34 H17O 109.5
H17N C34 H17O 109.5
N4 C35 H17J 109.5
N4 C35 H17K 109.5
H17J C35 H17K 109.5
N4 C35 H17L 109.5
H17J C35 H17L 109.5
H17K C35 H17L 109.5
O2 C36 C41 122.6(10)
O2 C36 C37 118.4(10)
C41 C36 C37 119.1(10)
C38 C37 C36 115.7(11)
C38 C37 C46 123.7(11)
C36 C37 C46 120.4(10)
C39 C38 C37 125.7(12)
C39 C38 H100 117.2
C37 C38 H100 117.2
C38 C39 C40 115.1(11)
C38 C39 C50 122.1(11)
C40 C39 C50 122.8(11)
C41 C40 C39 124.6(12)
C41 C40 H20 117.7
C39 C40 H20 117.7
C40 C41 C36 119.8(11)
C40 C41 C42 123.2(10)
C36 C41 C42 117.0(10)
C43 C42 C45 108.8(11)
C43 C42 C44 105.0(10)
C45 C42 C44 113.2(10)
C43 C42 C41 108.9(10)
C45 C42 C41 111.5(10)
C44 C42 C41 109.2(9)
C42 C43 H56A 109.5
C42 C43 H56B 109.5
H56A C43 H56B 109.5
C42 C43 H56C 109.5
H56A C43 H56C 109.5
H56B C43 H56C 109.5
C42 C44 H10D 109.5
C42 C44 H10E 109.5
H10D C44 H10E 109.5
C42 C44 H10F 109.5
H10D C44 H10F 109.5
H10E C44 H10F 109.5
C42 C45 H85A 109.5
C42 C45 H85B 109.5
H85A C45 H85B 109.5
C42 C45 H85C 109.5
H85A C45 H85C 109.5
H85B C45 H85C 109.5
C37 C46 C47 114.5(10)
C37 C46 C49 112.0(10)
C47 C46 C49 108.3(10)
C37 C46 C48 110.8(9)
C47 C46 C48 105.8(10)
C49 C46 C48 104.9(9)
C46 C47 H62A 109.5
C46 C47 H62B 109.5
H62A C47 H62B 109.5
C46 C47 H62C 109.5
H62A C47 H62C 109.5
H62B C47 H62C 109.5
C46 C48 H90A 109.5
C46 C48 H90B 109.5
H90A C48 H90B 109.5
C46 C48 H90C 109.5
H90A C48 H90C 109.5
H90B C48 H90C 109.5
C46 C49 H11A 109.5
C46 C49 H11B 109.5
H11A C49 H11B 109.5
C46 C49 H11C 109.5
H11A C49 H11C 109.5
H11B C49 H11C 109.5
C39 C50 H67A 109.5
C39 C50 H67B 109.5
H67A C50 H67B 109.5
C39 C50 H67C 109.5
H67A C50 H67C 109.5
H67B C50 H67C 109.5
N6 C60 H14 109.5
N6 C60 H15 109.5
H14 C60 H15 109.5
N6 C60 H16 109.5
H14 C60 H16 109.5
H15 C60 H16 109.5
N6 C61 H19J 109.5
N6 C61 H19K 109.5
H19J C61 H19K 109.5
N6 C61 H19L 109.5
H19J C61 H19L 109.5
H19K C61 H19L 109.5
C63 C62 N6 122.6(11)
C63 C62 Li3 77.2(8)
N6 C62 Li3 47.2(7)
C63 C62 H36A 106.7
N6 C62 H36A 106.7
Li3 C62 H36A 112.1
C63 C62 H36B 106.7
N6 C62 H36B 106.7
Li3 C62 H36B 138.1
H36A C62 H36B 106.6
C62 C63 N5 120.5(12)
C62 C63 Li3 74.8(9)
N5 C63 Li3 46.9(7)
C62 C63 H20A 107.2
N5 C63 H20A 107.2
Li3 C63 H20A 115.0
C62 C63 H20B 107.2
N5 C63 H20B 107.2
Li3 C63 H20B 135.5
H20A C63 H20B 106.8
N5 C64 H19D 109.5
N5 C64 H19E 109.5
H19D C64 H19E 109.5
N5 C64 H19F 109.5
H19D C64 H19F 109.5
H19E C64 H19F 109.5
N5 C65 H19M 109.5
N5 C65 H19N 109.5
H19M C65 H19N 109.5
N5 C65 H19O 109.5
H19M C65 H19O 109.5
H19N C65 H19O 109.5
O3 C66 C67 121.5(10)
O3 C66 C71 119.3(11)
C67 C66 C71 119.1(10)
C68 C67 C66 118.7(10)
C68 C67 C76 120.7(9)
C66 C67 C76 120.6(9)
C67 C68 C69 123.8(11)
C67 C68 H28 118.1
C69 C68 H28 118.1
C70 C69 C68 116.6(9)
C70 C69 C80 121.2(10)
C68 C69 C80 122.2(11)
C69 C70 C71 124.4(10)
C69 C70 H24 117.8
C71 C70 H24 117.8
C70 C71 C66 117.4(10)
C70 C71 C72 120.3(11)
C66 C71 C72 122.3(10)
C74 C72 C75 110.1(10)
C74 C72 C71 109.9(10)
C75 C72 C71 107.5(9)
C74 C72 C73 108.4(10)
C75 C72 C73 106.5(10)
C71 C72 C73 114.4(10)
C72 C73 H13A 109.5
C72 C73 H13B 109.5
H13A C73 H13B 109.5
C72 C73 H13C 109.5
H13A C73 H13C 109.5
H13B C73 H13C 109.5
C72 C74 H59A 109.5
C72 C74 H59B 109.5
H59A C74 H59B 109.5
C72 C74 H59C 109.5
H59A C74 H59C 109.5
H59B C74 H59C 109.5
C72 C75 H84A 109.5
C72 C75 H84B 109.5
H84A C75 H84B 109.5
C72 C75 H84C 109.5
H84A C75 H84C 109.5
H84B C75 H84C 109.5
C79 C76 C78 107.4(10)
C79 C76 C77 107.7(10)
C78 C76 C77 109.9(9)
C79 C76 C67 111.7(8)
C78 C76 C67 111.0(9)
C77 C76 C67 109.1(9)
C76 C77 H11D 109.5
C76 C77 H11E 109.5
H11D C77 H11E 109.5
C76 C77 H11F 109.5
H11D C77 H11F 109.5
H11E C77 H11F 109.5
C76 C78 H48A 109.5
C76 C78 H48B 109.5
H48A C78 H48B 109.5
C76 C78 H48C 109.5
H48A C78 H48C 109.5
H48B C78 H48C 109.5
C76 C79 H75A 109.5
C76 C79 H75B 109.5
H75A C79 H75B 109.5
C76 C79 H75C 109.5
H75A C79 H75C 109.5
H75B C79 H75C 109.5
C69 C80 H94A 109.5
C69 C80 H94B 109.5
H94A C80 H94B 109.5
C69 C80 H94C 109.5
H94A C80 H94C 109.5
H94B C80 H94C 109.5
N7 C90 H19S 109.5
N7 C90 H19T 109.5
H19S C90 H19T 109.5
N7 C90 H19U 109.5
H19S C90 H19U 109.5
H19T C90 H19U 109.5
N7 C91 H19P 109.5
N7 C91 H19Q 109.5
H19P C91 H19Q 109.5
N7 C91 H19R 109.5
H19P C91 H19R 109.5
H19Q C91 H19R 109.5
C93 C92 N7 114.0(12)
C93 C92 Li4 75.3(9)
N7 C92 Li4 46.3(7)
C93 C92 H15M 108.8
N7 C92 H15M 108.8
Li4 C92 H15M 148.7
C93 C92 H15N 108.8
N7 C92 H15N 108.8
Li4 C92 H15N 99.7
H15M C92 H15N 107.6
C92 C93 N8 114.9(12)
C92 C93 Li4 75.2(9)
N8 C93 Li4 45.4(7)
C92 C93 H15D 108.5
N8 C93 H15D 108.5
Li4 C93 H15D 145.5
C92 C93 H15E 108.5
N8 C93 H15E 108.5
Li4 C93 H15E 103.3
H15D C93 H15E 107.5
N8 C94 H19G 109.5
N8 C94 H19H 109.5
H19G C94 H19H 109.5
N8 C94 H19I 109.5
H19G C94 H19I 109.5
H19H C94 H19I 109.5
N8 C95 H17 109.5
N8 C95 H20E 109.5
H17 C95 H20E 109.5
N8 C95 H20F 109.5
H17 C95 H20F 109.5
H20E C95 H20F 109.5
O4 C96 C101 120.0(10)
O4 C96 C97 123.0(11)
C101 C96 C97 117.0(10)
C98 C97 C96 119.1(11)
C98 C97 C106 122.9(11)
C96 C97 C106 117.9(10)
C99 C98 C97 125.7(12)
C99 C98 H209 117.2
C97 C98 H209 117.2
C98 C99 C100 115.8(11)
C98 C99 C110 123.3(13)
C100 C99 C110 120.8(13)
C101 C100 C99 122.0(12)
C101 C100 H140 119.0
C99 C100 H140 119.0
C96 C101 C100 120.4(11)
C96 C101 C102 120.7(10)
C100 C101 C102 118.9(11)
C104 C102 C105 109.5(11)
C104 C102 C101 110.3(11)
C105 C102 C101 108.2(9)
C104 C102 C103 110.1(11)
C105 C102 C103 105.1(10)
C101 C102 C103 113.5(10)
C102 C103 H14G 109.5
C102 C103 H14H 109.5
H14G C103 H14H 109.5
C102 C103 H14I 109.5
H14G C103 H14I 109.5
H14H C103 H14I 109.5
C102 C104 H14J 109.5
C102 C104 H14K 109.5
H14J C104 H14K 109.5
C102 C104 H14L 109.5
H14J C104 H14L 109.5
H14K C104 H14L 109.5
C102 C105 H14M 109.5
C102 C105 H14N 109.5
H14M C105 H14N 109.5
C102 C105 H14O 109.5
H14M C105 H14O 109.5
H14N C105 H14O 109.5
C97 C106 C108 110.5(10)
C97 C106 C107 110.1(11)
C108 C106 C107 110.9(13)
C97 C106 C109 110.1(12)
C108 C106 C109 110.1(11)
C107 C106 C109 105.0(11)
C106 C107 H1 109.5
C106 C107 H2 109.5
H1 C107 H2 109.5
C106 C107 H15F 109.5
H1 C107 H15F 109.5
H2 C107 H15F 109.5
C106 C108 H15G 109.5
C106 C108 H15H 109.5
H15G C108 H15H 109.5
C106 C108 H15I 109.5
H15G C108 H15I 109.5
H15H C108 H15I 109.5
C106 C109 H15J 109.5
C106 C109 H15K 109.5
H15J C109 H15K 109.5
C106 C109 H15L 109.5
H15J C109 H15L 109.5
H15K C109 H15L 109.5
C99 C110 H14P 109.5
C99 C110 H14Q 109.5
H14P C110 H14Q 109.5
C99 C110 H14R 109.5
H14P C110 H14R 109.5
H14Q C110 H14R 109.5
N9 C120 H9 109.5
N9 C120 H10 109.5
H9 C120 H10 109.5
N9 C120 H19C 109.5
H9 C120 H19C 109.5
H10 C120 H19C 109.5
N9 C121 H21A 109.5
N9 C121 H21B 109.5
H21A C121 H21B 109.5
N9 C121 H21C 109.5
H21A C121 H21C 109.5
H21B C121 H21C 109.5
C123 C122 N9 112.8(9)
C123 C122 H19A 109.0
N9 C122 H19A 109.0
C123 C122 H19B 109.0
N9 C122 H19B 109.0
H19A C122 H19B 107.8
C122 C123 N10 112.0(9)
C122 C123 H20C 109.2
N10 C123 H20C 109.2
C122 C123 H20D 109.2
N10 C123 H20D 109.2
H20C C123 H20D 107.9
N10 C124 H18P 109.5
N10 C124 H18Q 109.5
H18P C124 H18Q 109.5
N10 C124 H18R 109.5
H18P C124 H18R 109.5
H18Q C124 H18R 109.5
N10 C125 H18J 109.5
N10 C125 H18K 109.5
H18J C125 H18K 109.5
N10 C125 H18L 109.5
H18J C125 H18L 109.5
H18K C125 H18L 109.5
O5 C126 C131 121.0(10)
O5 C126 C127 119.8(10)
C131 C126 C127 119.2(9)
C128 C127 C126 117.0(11)
C128 C127 C136 121.6(10)
C126 C127 C136 121.2(10)
C129 C128 C127 124.1(11)
C129 C128 H11 117.9
C127 C128 H11 117.9
C128 C129 C130 116.8(10)
C128 C129 C140 122.0(12)
C130 C129 C140 121.2(12)
C131 C130 C129 122.6(10)
C131 C130 H26 118.7
C129 C130 H26 118.7
C130 C131 C126 120.2(10)
C130 C131 C132 120.5(10)
C126 C131 C132 119.3(9)
C135 C132 C133 110.0(11)
C135 C132 C134 114.0(11)
C133 C132 C134 104.6(10)
C135 C132 C131 110.3(9)
C133 C132 C131 110.5(10)
C134 C132 C131 107.3(9)
C132 C133 H69A 109.5
C132 C133 H69B 109.5
H69A C133 H69B 109.5
C132 C133 H69C 109.5
H69A C133 H69C 109.5
H69B C133 H69C 109.5
C132 C134 H81A 109.5
C132 C134 H81B 109.5
H81A C134 H81B 109.5
C132 C134 H81C 109.5
H81A C134 H81C 109.5
H81B C134 H81C 109.5
C132 C135 H40A 109.5
C132 C135 H40B 109.5
H40A C135 H40B 109.5
C132 C135 H40C 109.5
H40A C135 H40C 109.5
H40B C135 H40C 109.5
C138 C136 C127 109.9(9)
C138 C136 C139 106.9(10)
C127 C136 C139 113.4(9)
C138 C136 C137 109.2(9)
C127 C136 C137 110.1(9)
C139 C136 C137 107.2(9)
C136 C137 H17P 109.5
C136 C137 H17Q 109.5
H17P C137 H17Q 109.5
C136 C137 H17R 109.5
H17P C137 H17R 109.5
H17Q C137 H17R 109.5
C136 C138 H18M 109.5
C136 C138 H18N 109.5
H18M C138 H18N 109.5
C136 C138 H18O 109.5
H18M C138 H18O 109.5
H18N C138 H18O 109.5
C136 C139 H12 109.5
C136 C139 H13 109.5
H12 C139 H13 109.5
C136 C139 H18I 109.5
H12 C139 H18I 109.5
H13 C139 H18I 109.5
C129 C140 H10A 109.5
C129 C140 H10B 109.5
H10A C140 H10B 109.5
C129 C140 H10C 109.5
H10A C140 H10C 109.5
H10B C140 H10C 109.5
N11 C150 H16D 109.5
N11 C150 H16E 109.5
H16D C150 H16E 109.5
N11 C150 H16F 109.5
H16D C150 H16F 109.5
H16E C150 H16F 109.5
N11 C151 H16A 109.5
N11 C151 H16B 109.5
H16A C151 H16B 109.5
N11 C151 H16C 109.5
H16A C151 H16C 109.5
H16B C151 H16C 109.5
N11 C152 C153 110.6(11)
N11 C152 H16J 109.5
C153 C152 H16J 109.5
N11 C152 H16K 109.5
C153 C152 H16K 109.5
H16J C152 H16K 108.1
N12 C153 C152 110.7(9)
N12 C153 H16L 109.5
C152 C153 H16L 109.5
N12 C153 H16M 109.5
C152 C153 H16M 109.5
H16L C153 H16M 108.1
N12 C154 H17D 109.5
N12 C154 H17E 109.5
H17D C154 H17E 109.5
N12 C154 H17F 109.5
H17D C154 H17F 109.5
H17E C154 H17F 109.5
N12 C155 H16G 109.5
N12 C155 H16H 109.5
H16G C155 H16H 109.5
N12 C155 H16I 109.5
H16G C155 H16I 109.5
H16H C155 H16I 109.5
O6 C156 C157 118.9(10)
O6 C156 C161 123.1(11)
C157 C156 C161 118.0(10)
C158 C157 C156 118.8(10)
C158 C157 C166 117.7(11)
C156 C157 C166 123.5(10)
C159 C158 C157 122.9(11)
C159 C158 H51 118.6
C157 C158 H51 118.6
C160 C159 C158 117.9(10)
C160 C159 C170 120.8(10)
C158 C159 C170 121.3(11)
C159 C160 C161 123.0(10)
C159 C160 H33 118.5
C161 C160 H33 118.5
C160 C161 C156 119.4(11)
C160 C161 C162 121.9(10)
C156 C161 C162 118.7(10)
C161 C162 C163 113.1(10)
C161 C162 C165 112.2(9)
C163 C162 C165 105.4(9)
C161 C162 C164 110.3(9)
C163 C162 C164 111.3(9)
C165 C162 C164 104.1(9)
C162 C163 H35A 109.5
C162 C163 H35B 109.5
H35A C163 H35B 109.5
C162 C163 H35C 109.5
H35A C163 H35C 109.5
H35B C163 H35C 109.5
C162 C164 H93A 109.5
C162 C164 H93B 109.5
H93A C164 H93B 109.5
C162 C164 H93C 109.5
H93A C164 H93C 109.5
H93B C164 H93C 109.5
C162 C165 H25A 109.5
C162 C165 H25B 109.5
H25A C165 H25B 109.5
C162 C165 H25C 109.5
H25A C165 H25C 109.5
H25B C165 H25C 109.5
C169 C166 C157 115.1(11)
C169 C166 C168 109.2(12)
C157 C166 C168 108.7(10)
C169 C166 C167 106.9(10)
C157 C166 C167 108.0(9)
C168 C166 C167 108.8(10)
C166 C167 H60A 109.5
C166 C167 H60B 109.5
H60A C167 H60B 109.5
C166 C167 H60C 109.5
H60A C167 H60C 109.5
H60B C167 H60C 109.5
C166 C168 H92A 109.5
C166 C168 H92B 109.5
H92A C168 H92B 109.5
C166 C168 H92C 109.5
H92A C168 H92C 109.5
H92B C168 H92C 109.5
C166 C169 H43A 109.5
C166 C169 H43B 109.5
H43A C169 H43B 109.5
C166 C169 H43C 109.5
H43A C169 H43C 109.5
H43B C169 H43C 109.5
C159 C170 H64A 109.5
C159 C170 H64B 109.5
H64A C170 H64B 109.5
C159 C170 H64C 109.5
H64A C170 H64C 109.5
H64B C170 H64C 109.5
O1 Li1 N1 133.9(14)
O1 Li1 N2 137.4(13)
N1 Li1 N2 86.7(10)
O1 Li1 C3 155.6(14)
N1 Li1 C3 29.9(5)
N2 Li1 C3 58.1(7)
O2 Li2 N3 132.8(12)
O2 Li2 N4 138.6(11)
N3 Li2 N4 88.4(9)
O3 Li3 N6 135.4(11)
O3 Li3 N5 134.3(10)
N6 Li3 N5 89.2(7)
O3 Li3 C62 162.2(9)
N6 Li3 C62 30.7(5)
N5 Li3 C62 58.7(5)
O3 Li3 C63 164.6(11)
N6 Li3 C63 58.0(6)
N5 Li3 C63 31.2(4)
C62 Li3 C63 27.9(4)
O4 Li4 N8 134.6(13)
O4 Li4 N7 136.7(11)
N8 Li4 N7 88.6(9)
O4 Li4 C92 165.6(12)
N8 Li4 C92 57.8(6)
N7 Li4 C92 31.9(5)
O4 Li4 C93 164.4(12)
N8 Li4 C93 30.4(5)
N7 Li4 C93 58.5(6)
C92 Li4 C93 29.5(4)
O5 Li5 N10 136.1(11)
O5 Li5 N9 135.2(10)
N10 Li5 N9 87.9(7)
O6 Li6 N11 137.7(12)
O6 Li6 N12 135.4(13)
N11 Li6 N12 86.7(8)

loop_
_geom_bond_atom_site_label_1
_geom_bond_atom_site_label_2
_geom_bond_distance
O1 C7 1.299(13)
O1 Li1 1.69(2)
O2 C36 1.349(12)
O2 Li2 1.72(2)
O3 C66 1.314(12)
O3 Li3 1.700(18)
O4 C96 1.301(12)
O4 Li4 1.74(2)
O5 C126 1.308(11)
O5 Li5 1.724(17)
O6 C156 1.303(12)
O6 Li6 1.69(2)
N1 C2 1.419(16)
N1 C3 1.425(18)
N1 C1 1.517(18)
N1 Li1 2.05(2)
N2 C5 1.453(17)
N2 C4 1.478(14)
N2 C6 1.517(16)
N2 Li1 2.08(3)
N3 C31 1.43(2)
N3 C30 1.483(19)
N3 C32 1.507(15)
N3 Li2 2.04(2)
N4 C33 1.436(15)
N4 C35 1.466(16)
N4 C34 1.466(18)
N4 Li2 2.07(2)
N5 C65 1.444(16)
N5 C64 1.455(17)
N5 C63 1.463(14)
N5 Li3 2.06(2)
N6 C62 1.427(16)
N6 C60 1.441(17)
N6 C61 1.455(15)
N6 Li3 2.052(17)
N7 C91 1.443(16)
N7 C90 1.480(16)
N7 C92 1.504(14)
N7 Li4 2.06(2)
N8 C95 1.422(16)
N8 C93 1.456(17)
N8 C94 1.535(19)
N8 Li4 2.046(19)
N9 C121 1.446(15)
N9 C122 1.460(12)
N9 C120 1.463(15)
N9 Li5 2.10(2)
N10 C125 1.440(17)
N10 C124 1.453(14)
N10 C123 1.527(13)
N10 Li5 2.053(18)
N11 C151 1.430(15)
N11 C150 1.465(15)
N11 C152 1.481(14)
N11 Li6 2.08(2)
N12 C154 1.436(18)
N12 C153 1.481(15)
N12 C155 1.482(17)
N12 Li6 2.12(2)
C1 H3 0.9800
C1 H4 0.9800
C1 H5 0.9800
C2 H17G 0.9800
C2 H17H 0.9800
C2 H17I 0.9800
C3 C4 1.483(18)
C3 Li1 2.77(3)
C3 H82A 0.9900
C3 H82B 0.9900
C4 H16N 0.9900
C4 H16O 0.9900
C5 H6 0.9800
C5 H7 0.9800
C5 H8 0.9800
C6 H18D 0.9800
C6 H18E 0.9800
C6 H18F 0.9800
C7 C12 1.432(15)
C7 C8 1.460(16)
C8 C9 1.425(17)
C8 C17 1.486(17)
C9 C10 1.406(17)
C9 H91 0.9500
C10 C11 1.386(15)
C10 C21 1.481(16)
C11 C12 1.351(15)
C11 H22 0.9500
C12 C13 1.542(15)
C13 C15 1.493(18)
C13 C16 1.526(18)
C13 C14 1.590(16)
C14 H14D 0.9800
C14 H14E 0.9800
C14 H14F 0.9800
C15 H14A 0.9800
C15 H14B 0.9800
C15 H14C 0.9800
C16 H15A 0.9800
C16 H15B 0.9800
C16 H15C 0.9800
C17 C20 1.533(17)
C17 C18 1.559(17)
C17 C19 1.565(17)
C18 H99A 0.9800
C18 H99B 0.9800
C18 H99C 0.9800
C19 H88A 0.9800
C19 H88B 0.9800
C19 H88C 0.9800
C20 H98A 0.9800
C20 H98B 0.9800
C20 H98C 0.9800
C21 H73A 0.9800
C21 H73B 0.9800
C21 H73C 0.9800
C30 H17A 0.9800
C30 H17B 0.9800
C30 H17C 0.9800
C31 H18A 0.9800
C31 H18B 0.9800
C31 H18C 0.9800
C32 C33 1.446(17)
C32 H20G 0.9900
C32 H20H 0.9900
C33 H18G 0.9900
C33 H18H 0.9900
C34 H17M 0.9800
C34 H17N 0.9800
C34 H17O 0.9800
C35 H17J 0.9800
C35 H17K 0.9800
C35 H17L 0.9800
C36 C41 1.400(15)
C36 C37 1.475(16)
C37 C38 1.412(15)
C37 C46 1.497(16)
C38 C39 1.379(17)
C38 H100 0.9500
C39 C40 1.403(16)
C39 C50 1.518(15)
C40 C41 1.371(15)
C40 H20 0.9500
C41 C42 1.549(16)
C42 C43 1.478(18)
C42 C45 1.525(16)
C42 C44 1.544(17)
C43 H56A 0.9800
C43 H56B 0.9800
C43 H56C 0.9800
C44 H10D 0.9800
C44 H10E 0.9800
C44 H10F 0.9800
C45 H85A 0.9800
C45 H85B 0.9800
C45 H85C 0.9800
C46 C47 1.533(18)
C46 C49 1.543(16)
C46 C48 1.574(14)
C47 H62A 0.9800
C47 H62B 0.9800
C47 H62C 0.9800
C48 H90A 0.9800
C48 H90B 0.9800
C48 H90C 0.9800
C49 H11A 0.9800
C49 H11B 0.9800
C49 H11C 0.9800
C50 H67A 0.9800
C50 H67B 0.9800
C50 H67C 0.9800
C60 H14 0.9800
C60 H15 0.9800
C60 H16 0.9800
C61 H19J 0.9800
C61 H19K 0.9800
C61 H19L 0.9800
C62 C63 1.328(17)
C62 Li3 2.735(19)
C62 H36A 0.9900
C62 H36B 0.9900
C63 Li3 2.76(2)
C63 H20A 0.9900
C63 H20B 0.9900
C64 H19D 0.9800
C64 H19E 0.9800
C64 H19F 0.9800
C65 H19M 0.9800
C65 H19N 0.9800
C65 H19O 0.9800
C66 C67 1.422(15)
C66 C71 1.435(15)
C67 C68 1.359(14)
C67 C76 1.557(15)
C68 C69 1.390(15)
C68 H28 0.9500
C69 C70 1.371(15)
C69 C80 1.508(15)
C70 C71 1.380(15)
C70 H24 0.9500
C71 C72 1.546(16)
C72 C74 1.528(15)
C72 C75 1.545(16)
C72 C73 1.554(17)
C73 H13A 0.9800
C73 H13B 0.9800
C73 H13C 0.9800
C74 H59A 0.9800
C74 H59B 0.9800
C74 H59C 0.9800
C75 H84A 0.9800
C75 H84B 0.9800
C75 H84C 0.9800
C76 C79 1.503(16)
C76 C78 1.505(16)
C76 C77 1.525(14)
C77 H11D 0.9800
C77 H11E 0.9800
C77 H11F 0.9800
C78 H48A 0.9800
C78 H48B 0.9800
C78 H48C 0.9800
C79 H75A 0.9800
C79 H75B 0.9800
C79 H75C 0.9800
C80 H94A 0.9800
C80 H94B 0.9800
C80 H94C 0.9800
C90 H19S 0.9800
C90 H19T 0.9800
C90 H19U 0.9800
C91 H19P 0.9800
C91 H19Q 0.9800
C91 H19R 0.9800
C92 C93 1.418(18)
C92 Li4 2.78(2)
C92 H15M 0.9900
C92 H15N 0.9900
C93 Li4 2.79(2)
C93 H15D 0.9900
C93 H15E 0.9900
C94 H19G 0.9800
C94 H19H 0.9800
C94 H19I 0.9800
C95 H17 0.9800
C95 H20E 0.9800
C95 H20F 0.9800
C96 C101 1.404(15)
C96 C97 1.445(15)
C97 C98 1.387(16)
C97 C106 1.493(17)
C98 C99 1.346(17)
C98 H209 0.9500
C99 C100 1.421(17)
C99 C110 1.508(16)
C100 C101 1.417(16)
C100 H140 0.9500
C101 C102 1.574(16)
C102 C104 1.483(18)
C102 C105 1.572(15)
C102 C103 1.574(17)
C103 H14G 0.9800
C103 H14H 0.9800
C103 H14I 0.9800
C104 H14J 0.9800
C104 H14K 0.9800
C104 H14L 0.9800
C105 H14M 0.9800
C105 H14N 0.9800
C105 H14O 0.9800
C106 C108 1.503(17)
C106 C107 1.529(19)
C106 C109 1.579(17)
C107 H1 0.9800
C107 H2 0.9800
C107 H15F 0.9800
C108 H15G 0.9800
C108 H15H 0.9800
C108 H15I 0.9800
C109 H15J 0.9800
C109 H15K 0.9800
C109 H15L 0.9800
C110 H14P 0.9800
C110 H14Q 0.9800
C110 H14R 0.9800
C120 H9 0.9800
C120 H10 0.9800
C120 H19C 0.9800
C121 H21A 0.9800
C121 H21B 0.9800
C121 H21C 0.9800
C122 C123 1.449(15)
C122 H19A 0.9900
C122 H19B 0.9900
C123 H20C 0.9900
C123 H20D 0.9900
C124 H18P 0.9800
C124 H18Q 0.9800
C124 H18R 0.9800
C125 H18J 0.9800
C125 H18K 0.9800
C125 H18L 0.9800
C126 C131 1.397(14)
C126 C127 1.437(15)
C127 C128 1.407(14)
C127 C136 1.528(16)
C128 C129 1.365(16)
C128 H11 0.9500
C129 C130 1.404(16)
C129 C140 1.495(15)
C130 C131 1.370(14)
C130 H26 0.9500
C131 C132 1.587(16)
C132 C135 1.519(16)
C132 C133 1.521(16)
C132 C134 1.556(17)
C133 H69A 0.9800
C133 H69B 0.9800
C133 H69C 0.9800
C134 H81A 0.9800
C134 H81B 0.9800
C134 H81C 0.9800
C135 H40A 0.9800
C135 H40B 0.9800
C135 H40C 0.9800
C136 C138 1.520(15)
C136 C139 1.541(15)
C136 C137 1.554(15)
C137 H17P 0.9800
C137 H17Q 0.9800
C137 H17R 0.9800
C138 H18M 0.9800
C138 H18N 0.9800
C138 H18O 0.9800
C139 H12 0.9800
C139 H13 0.9800
C139 H18I 0.9800
C140 H10A 0.9800
C140 H10B 0.9800
C140 H10C 0.9800
C150 H16D 0.9800
C150 H16E 0.9800
C150 H16F 0.9800
C151 H16A 0.9800
C151 H16B 0.9800
C151 H16C 0.9800
C152 C153 1.513(17)
C152 H16J 0.9900
C152 H16K 0.9900
C153 H16L 0.9900
C153 H16M 0.9900
C154 H17D 0.9800
C154 H17E 0.9800
C154 H17F 0.9800
C155 H16G 0.9800
C155 H16H 0.9800
C155 H16I 0.9800
C156 C157 1.436(16)
C156 C161 1.440(15)
C157 C158 1.421(15)
C157 C166 1.531(16)
C158 C159 1.389(15)
C158 H51 0.9500
C159 C160 1.377(15)
C159 C170 1.517(14)
C160 C161 1.412(14)
C160 H33 0.9500
C161 C162 1.505(16)
C162 C163 1.509(14)
C162 C165 1.534(16)
C162 C164 1.557(16)
C163 H35A 0.9800
C163 H35B 0.9800
C163 H35C 0.9800
C164 H93A 0.9800
C164 H93B 0.9800
C164 H93C 0.9800
C165 H25A 0.9800
C165 H25B 0.9800
C165 H25C 0.9800
C166 C169 1.490(19)
C166 C168 1.558(17)
C166 C167 1.566(16)
C167 H60A 0.9800
C167 H60B 0.9800
C167 H60C 0.9800
C168 H92A 0.9800
C168 H92B 0.9800
C168 H92C 0.9800
C169 H43A 0.9800
C169 H43B 0.9800
C169 H43C 0.9800
C170 H64A 0.9800
C170 H64B 0.9800
C170 H64C 0.9800

loop_
_geom_torsion_atom_site_label_1
_geom_torsion_atom_site_label_2
_geom_torsion_atom_site_label_3
_geom_torsion_atom_site_label_4
_geom_torsion
C2 N1 C3 C4 -78.6(14)
C1 N1 C3 C4 162.3(12)
Li1 N1 C3 C4 41.8(16)
C2 N1 C3 Li1 -120.4(14)
C1 N1 C3 Li1 120.5(13)
C5 N2 C4 C3 -79.9(16)
C6 N2 C4 C3 161.5(13)
Li1 N2 C4 C3 37.3(15)
N1 C3 C4 N2 -56.5(17)
Li1 C3 C4 N2 -27.0(11)
Li1 O1 C7 C12 -160(9)
Li1 O1 C7 C8 22(9)
O1 C7 C8 C9 -176.6(10)
C12 C7 C8 C9 5.0(15)
O1 C7 C8 C17 2.4(17)
C12 C7 C8 C17 -176.0(10)
C7 C8 C9 C10 -0.3(17)
C17 C8 C9 C10 -179.4(11)
C8 C9 C10 C11 -3.0(17)
C8 C9 C10 C21 179.7(11)
C9 C10 C11 C12 1.6(16)
C21 C10 C11 C12 178.9(11)
C10 C11 C12 C7 3.1(17)
C10 C11 C12 C13 -178.3(10)
O1 C7 C12 C11 175.0(10)
C8 C7 C12 C11 -6.6(16)
O1 C7 C12 C13 -3.6(16)
C8 C7 C12 C13 174.8(10)
C11 C12 C13 C15 120.7(12)
C7 C12 C13 C15 -60.7(13)
C11 C12 C13 C16 0.6(16)
C7 C12 C13 C16 179.2(10)
C11 C12 C13 C14 -117.4(12)
C7 C12 C13 C14 61.2(14)
C9 C8 C17 C20 -5.2(17)
C7 C8 C17 C20 175.9(11)
C9 C8 C17 C18 -123.3(12)
C7 C8 C17 C18 57.8(15)
C9 C8 C17 C19 117.9(13)
C7 C8 C17 C19 -61.1(15)
C31 N3 C32 C33 -157.0(13)
C30 N3 C32 C33 85.8(15)
Li2 N3 C32 C33 -34.2(16)
C35 N4 C33 C32 -157.2(13)
C34 N4 C33 C32 84.4(15)
Li2 N4 C33 C32 -29.7(15)
N3 C32 C33 N4 46.0(18)
Li2 O2 C36 C41 -27(27)
Li2 O2 C36 C37 152(26)
O2 C36 C37 C38 -175.4(9)
C41 C36 C37 C38 4.0(15)
O2 C36 C37 C46 9.9(15)
C41 C36 C37 C46 -170.6(10)
C36 C37 C38 C39 -0.8(17)
C46 C37 C38 C39 173.6(11)
C37 C38 C39 C40 -2.1(18)
C37 C38 C39 C50 178.1(11)
C38 C39 C40 C41 1.9(18)
C50 C39 C40 C41 -178.3(11)
C39 C40 C41 C36 1.3(17)
C39 C40 C41 C42 -177.6(11)
O2 C36 C41 C40 175.1(10)
C37 C36 C41 C40 -4.3(16)
O2 C36 C41 C42 -6.0(15)
C37 C36 C41 C42 174.6(10)
C40 C41 C42 C43 4.0(15)
C36 C41 C42 C43 -174.9(10)
C40 C41 C42 C45 -116.1(13)
C36 C41 C42 C45 65.0(13)
C40 C41 C42 C44 118.0(12)
C36 C41 C42 C44 -60.8(13)
C38 C37 C46 C47 -122.6(12)
C36 C37 C46 C47 51.6(13)
C38 C37 C46 C49 1.2(15)
C36 C37 C46 C49 175.4(10)
C38 C37 C46 C48 118.0(12)
C36 C37 C46 C48 -67.9(14)
C60 N6 C62 C63 -135.7(16)
C61 N6 C62 C63 106.5(17)
Li3 N6 C62 C63 -18.3(19)
C60 N6 C62 Li3 -117.4(13)
C61 N6 C62 Li3 124.7(13)
N6 C62 C63 N5 24(2)
Li3 C62 C63 N5 10.8(14)
N6 C62 C63 Li3 13.6(14)
C65 N5 C63 C62 107.1(17)
C64 N5 C63 C62 -131.8(16)
Li3 N5 C63 C62 -14.4(19)
C65 N5 C63 Li3 121.5(14)
C64 N5 C63 Li3 -117.4(13)
Li3 O3 C66 C67 -43(7)
Li3 O3 C66 C71 135(7)
O3 C66 C67 C68 177.8(9)
C71 C66 C67 C68 0.4(14)
O3 C66 C67 C76 -3.1(15)
C71 C66 C67 C76 179.5(9)
C66 C67 C68 C69 0.8(15)
C76 C67 C68 C69 -178.4(9)
C67 C68 C69 C70 -0.8(15)
C67 C68 C69 C80 179.3(10)
C68 C69 C70 C71 -0.4(16)
C80 C69 C70 C71 179.5(10)
C69 C70 C71 C66 1.5(16)
C69 C70 C71 C72 179.3(10)
O3 C66 C71 C70 -178.9(9)
C67 C66 C71 C70 -1.5(14)
O3 C66 C71 C72 3.3(15)
C67 C66 C71 C72 -179.2(9)
C70 C71 C72 C74 121.7(12)
C66 C71 C72 C74 -60.5(13)
C70 C71 C72 C75 -118.5(11)
C66 C71 C72 C75 59.3(13)
C70 C71 C72 C73 -0.4(15)
C66 C71 C72 C73 177.3(10)
C68 C67 C76 C79 2.3(14)
C66 C67 C76 C79 -176.9(10)
C68 C67 C76 C78 122.1(10)
C66 C67 C76 C78 -57.1(12)
C68 C67 C76 C77 -116.6(11)
C66 C67 C76 C77 64.2(13)
C91 N7 C92 C93 -76.0(16)
C90 N7 C92 C93 163.9(13)
Li4 N7 C92 C93 36.0(14)
C91 N7 C92 Li4 -112.0(13)
C90 N7 C92 Li4 128.0(12)
N7 C92 C93 N8 -48.5(17)
Li4 C92 C93 N8 -22.4(11)
N7 C92 C93 Li4 -26.1(10)
C95 N8 C93 C92 -86.1(14)
C94 N8 C93 C92 156.0(13)
Li4 N8 C93 C92 31.2(16)
C95 N8 C93 Li4 -117.3(14)
C94 N8 C93 Li4 124.8(14)
Li4 O4 C96 C101 37(17)
Li4 O4 C96 C97 -140(17)
O4 C96 C97 C98 174.7(10)
C101 C96 C97 C98 -3.1(15)
O4 C96 C97 C106 -8.6(15)
C101 C96 C97 C106 173.6(10)
C96 C97 C98 C99 0.1(17)
C106 C97 C98 C99 -176.5(11)
C97 C98 C99 C100 2.6(18)
C97 C98 C99 C110 178.6(11)
C98 C99 C100 C101 -2.2(17)
C110 C99 C100 C101 -178.3(11)
O4 C96 C101 C100 -174.5(10)
C97 C96 C101 C100 3.3(15)
O4 C96 C101 C102 7.8(16)
C97 C96 C101 C102 -174.3(9)
C99 C100 C101 C96 -0.7(17)
C99 C100 C101 C102 177.0(10)
C96 C101 C102 C104 54.7(14)
C100 C101 C102 C104 -123.0(12)
C96 C101 C102 C105 -65.1(14)
C100 C101 C102 C105 117.2(12)
C96 C101 C102 C103 178.7(10)
C100 C101 C102 C103 1.0(15)
C98 C97 C106 C108 -116.6(13)
C96 C97 C106 C108 66.9(14)
C98 C97 C106 C107 120.6(12)
C96 C97 C106 C107 -56.0(14)
C98 C97 C106 C109 5.3(15)
C96 C97 C106 C109 -171.3(10)
C121 N9 C122 C123 80.7(14)
C120 N9 C122 C123 -158.6(12)
Li5 N9 C122 C123 -35.1(13)
N9 C122 C123 N10 54.6(15)
C125 N10 C123 C122 76.1(13)
C124 N10 C123 C122 -163.9(10)
Li5 N10 C123 C122 -41.1(12)
Li5 O5 C126 C131 -62(14)
Li5 O5 C126 C127 117(14)
O5 C126 C127 C128 -177.4(9)
C131 C126 C127 C128 1.3(14)
O5 C126 C127 C136 8.3(14)
C131 C126 C127 C136 -173.0(9)
C126 C127 C128 C129 2.3(15)
C136 C127 C128 C129 176.5(10)
C127 C128 C129 C130 -3.7(16)
C127 C128 C129 C140 177.0(10)
C128 C129 C130 C131 1.7(15)
C140 C129 C130 C131 -179.0(10)
C129 C130 C131 C126 1.7(15)
C129 C130 C131 C132 -176.9(9)
O5 C126 C131 C130 175.5(9)
C127 C126 C131 C130 -3.2(14)
O5 C126 C131 C132 -5.8(14)
C127 C126 C131 C132 175.5(9)
C130 C131 C132 C135 -115.7(11)
C126 C131 C132 C135 65.7(13)
C130 C131 C132 C133 6.1(14)
C126 C131 C132 C133 -172.5(10)
C130 C131 C132 C134 119.5(11)
C126 C131 C132 C134 -59.1(12)
C128 C127 C136 C138 119.8(11)
C126 C127 C136 C138 -66.2(13)
C128 C127 C136 C139 0.2(14)
C126 C127 C136 C139 174.3(9)
C128 C127 C136 C137 -119.9(11)
C126 C127 C136 C137 54.1(13)
C151 N11 C152 C153 72.0(14)
C150 N11 C152 C153 -166.5(10)
Li6 N11 C152 C153 -42.1(12)
C154 N12 C153 C152 -163.6(11)
C155 N12 C153 C152 74.5(13)
Li6 N12 C153 C152 -38.3(13)
N11 C152 C153 N12 57.3(13)
Li6 O6 C156 C157 107(14)
Li6 O6 C156 C161 -73(14)
O6 C156 C157 C158 -179.4(9)
C161 C156 C157 C158 0.5(15)
O6 C156 C157 C166 1.6(16)
C161 C156 C157 C166 -178.5(9)
C156 C157 C158 C159 2.7(16)
C166 C157 C158 C159 -178.2(9)
C157 C158 C159 C160 -4.1(15)
C157 C158 C159 C170 179.0(10)
C158 C159 C160 C161 2.2(15)
C170 C159 C160 C161 179.2(10)
C159 C160 C161 C156 0.9(15)
C159 C160 C161 C162 -178.6(10)
O6 C156 C161 C160 177.6(9)
C157 C156 C161 C160 -2.2(14)
O6 C156 C161 C162 -2.9(15)
C157 C156 C161 C162 177.3(9)
C160 C161 C162 C163 -117.6(11)
C156 C161 C162 C163 62.9(13)
C160 C161 C162 C165 1.4(14)
C156 C161 C162 C165 -178.0(9)
C160 C161 C162 C164 117.1(11)
C156 C161 C162 C164 -62.4(12)
C158 C157 C166 C169 -2.2(15)
C156 C157 C166 C169 176.8(11)
C158 C157 C166 C168 120.6(12)
C156 C157 C166 C168 -60.4(14)
C158 C157 C166 C167 -121.5(11)
C156 C157 C166 C167 57.6(14)
C7 O1 Li1 N1 79(9)
C7 O1 Li1 N2 -123(8)
C7 O1 Li1 C3 116(8)
C2 N1 Li1 O1 -87(2)
C3 N1 Li1 O1 149.5(18)
C1 N1 Li1 O1 35(2)
C2 N1 Li1 N2 107.9(11)
C3 N1 Li1 N2 -15.9(12)
C1 N1 Li1 N2 -130.3(12)
C2 N1 Li1 C3 123.7(15)
C1 N1 Li1 C3 -114.4(15)
C5 N2 Li1 O1 -53(2)
C4 N2 Li1 O1 -176.2(19)
C6 N2 Li1 O1 67(2)
C5 N2 Li1 N1 111.4(11)
C4 N2 Li1 N1 -11.7(11)
C6 N2 Li1 N1 -128.2(10)
C5 N2 Li1 C3 102.2(10)
C4 N2 Li1 C3 -21.0(9)
C6 N2 Li1 C3 -137.4(10)
N1 C3 Li1 O1 -62(3)
C4 C3 Li1 O1 158(3)
C4 C3 Li1 N1 -140.3(16)
N1 C3 Li1 N2 161.3(15)
C4 C3 Li1 N2 20.9(9)
C36 O2 Li2 N3 -63(28)
C36 O2 Li2 N4 111(26)
C31 N3 Li2 O2 -60(2)
C30 N3 Li2 O2 67(2)
C32 N3 Li2 O2 -170.2(16)
C31 N3 Li2 N4 124.6(13)
C30 N3 Li2 N4 -109.0(12)
C32 N3 Li2 N4 14.0(13)
C33 N4 Li2 O2 -168.2(17)
C35 N4 Li2 O2 -45(2)
C34 N4 Li2 O2 76(2)
C33 N4 Li2 N3 7.1(12)
C35 N4 Li2 N3 130.1(13)
C34 N4 Li2 N3 -109.0(12)
C66 O3 Li3 N6 -49(8)
C66 O3 Li3 N5 148(6)
C66 O3 Li3 C62 -80(8)
C66 O3 Li3 C63 165(5)
C62 N6 Li3 O3 -161.5(16)
C60 N6 Li3 O3 -43(2)
C61 N6 Li3 O3 77.8(19)
C62 N6 Li3 N5 6.8(11)
C60 N6 Li3 N5 125.6(11)
C61 N6 Li3 N5 -113.9(11)
C60 N6 Li3 C62 118.8(14)
C61 N6 Li3 C62 -120.7(15)
C62 N6 Li3 C63 8.6(9)
C60 N6 Li3 C63 127.4(11)
C61 N6 Li3 C63 -112.1(12)
C65 N5 Li3 O3 49.5(18)
C64 N5 Li3 O3 -73.1(18)
C63 N5 Li3 O3 171.5(15)
C65 N5 Li3 N6 -119.0(11)
C64 N5 Li3 N6 118.4(10)
C63 N5 Li3 N6 2.9(11)
C65 N5 Li3 C62 -115.0(11)
C64 N5 Li3 C62 122.4(11)
C63 N5 Li3 C62 7.0(9)
C65 N5 Li3 C63 -122.0(15)
C64 N5 Li3 C63 115.4(14)
C63 C62 Li3 O3 -149(4)
N6 C62 Li3 O3 47(4)
C63 C62 Li3 N6 164.3(17)
C63 C62 Li3 N5 -7.7(10)
N6 C62 Li3 N5 -172.0(13)
N6 C62 Li3 C63 -164.3(17)
C62 C63 Li3 O3 144(4)
N5 C63 Li3 O3 -24(4)
C62 C63 Li3 N6 -9.4(10)
N5 C63 Li3 N6 -176.5(13)
C62 C63 Li3 N5 167.2(17)
N5 C63 Li3 C62 -167.2(17)
C96 O4 Li4 N8 58(18)
C96 O4 Li4 N7 -121(16)
C96 O4 Li4 C92 -89(17)
C96 O4 Li4 C93 72(19)
C95 N8 Li4 O4 -70(2)
C93 N8 Li4 O4 172.8(17)
C94 N8 Li4 O4 51(2)
C95 N8 Li4 N7 109.6(12)
C93 N8 Li4 N7 -7.6(12)
C94 N8 Li4 N7 -129.5(10)
C95 N8 Li4 C92 100.8(12)
C93 N8 Li4 C92 -16.4(9)
C94 N8 Li4 C92 -138.3(10)
C95 N8 Li4 C93 117.2(16)
C94 N8 Li4 C93 -121.9(14)
C91 N7 Li4 O4 -79(2)
C90 N7 Li4 O4 44(2)
C92 N7 Li4 O4 165.4(17)
C91 N7 Li4 N8 101.8(10)
C90 N7 Li4 N8 -135.8(11)
C92 N7 Li4 N8 -14.2(11)
C91 N7 Li4 C92 116.0(11)
C90 N7 Li4 C92 -121.6(13)
C91 N7 Li4 C93 97.3(9)
C90 N7 Li4 C93 -140.3(11)
C92 N7 Li4 C93 -18.7(8)
C93 C92 Li4 O4 170(5)
N7 C92 Li4 O4 -44(4)
C93 C92 Li4 N8 16.9(9)
N7 C92 Li4 N8 163.2(13)
C93 C92 Li4 N7 -146.3(14)
N7 C92 Li4 C93 146.3(14)
C92 C93 Li4 O4 -170(5)
N8 C93 Li4 O4 -20(4)
C92 C93 Li4 N8 -150.9(16)
C92 C93 Li4 N7 20.1(8)
N8 C93 Li4 N7 171.0(15)
N8 C93 Li4 C92 150.9(16)
C126 O5 Li5 N10 -39(15)
C126 O5 Li5 N9 155(13)
C125 N10 Li5 O5 84.8(17)
C124 N10 Li5 O5 -37(2)
C123 N10 Li5 O5 -153.9(14)
C125 N10 Li5 N9 -104.9(11)
C124 N10 Li5 N9 133.7(10)
C123 N10 Li5 N9 16.4(9)
C121 N9 Li5 O5 61.7(17)
C122 N9 Li5 O5 179.2(14)
C120 N9 Li5 O5 -62.4(17)
C121 N9 Li5 N10 -108.8(10)
C122 N9 Li5 N10 8.7(10)
C120 N9 Li5 N10 127.1(9)
C156 O6 Li6 N11 151(13)
C156 O6 Li6 N12 -23(15)
C151 N11 Li6 O6 80.3(19)
C150 N11 Li6 O6 -42(2)
C152 N11 Li6 O6 -159.5(17)
C151 N11 Li6 N12 -104.0(10)
C150 N11 Li6 N12 133.7(10)
C152 N11 Li6 N12 16.1(10)
C154 N12 Li6 O6 -54(2)
C153 N12 Li6 O6 -172.2(16)
C155 N12 Li6 O6 67(2)
C154 N12 Li6 N11 130.6(12)
C153 N12 Li6 N11 11.9(10)
C155 N12 Li6 N11 -108.5(11)
